data_1577366
loop_
_publ_author_name
'Nahon, Emily'
'Nelmes, Gareth R.'
'Dallerba, Elena'
'Lim, Li Feng'
'Cox, Nicholas'
'McMullin, Claire L.'
'Massi, Massimiliano'
'Kallmeier, Fabian'
'Hicks, Jamie'

_publ_section_title
;
 Xanthene-to-fluorene skeletal editing <i>via</i> oxygen deletion mediated
 by boron and aluminium radicals.
;
_journal_issue 21
_journal_name_full 'Chemical science'
_journal_page_first 10755
_journal_page_last 10761
_journal_paper_doi 10.1039/d6sc01056c
_journal_volume 17
_journal_year 2026
_chemical_formula_moiety 'C88 H116 B2 Li2 N4 O2, 2.5(C6 H6)'
_chemical_formula_sum 'C103 H131 B2 Li2 N4 O2'
_chemical_formula_weight 1492.61
_space_group_crystal_system monoclinic
_space_group_IT_number 14
_space_group_name_Hall '-P 2yn'
_space_group_name_H-M_alt 'P 1 21/n 1'
_atom_sites_solution_hydrogens geom
_audit_creation_date 2025-11-25
_audit_creation_method
;
Olex2 1.5
(compiled 2025.07.13 svn.rb7424aed for OlexSys, GUI svn.r7314)
;
_audit_update_record
;
2025-12-11 deposited with the CCDC.	2026-04-17 downloaded from the CCDC.
;
_cell_angle_alpha 90
_cell_angle_beta 108.806(2)
_cell_angle_gamma 90
_cell_formula_units_Z 4
_cell_length_a 19.0726(3)
_cell_length_b 23.2711(3)
_cell_length_c 21.5661(3)
_cell_measurement_reflns_used 28497
_cell_measurement_temperature 150.00(10)
_cell_measurement_theta_max 78.3910
_cell_measurement_theta_min 2.8350
_cell_volume 9060.9(2)
_computing_cell_refinement 'CrysAlisPro 1.171.44.119a (Rigaku OD, 2025)'
_computing_data_collection 'CrysAlisPro system (CCD 44.119a 64-bit (release 12-08-2025))'
_computing_data_reduction 'CrysAlisPro 1.171.44.119a (Rigaku OD, 2025)'
_computing_molecular_graphics 'Olex2 1.5 (Dolomanov et al., 2009)'
_computing_publication_material 'Olex2 1.5 (Dolomanov et al., 2009)'
_computing_structure_refinement 'SHELXL 2019/3 (Sheldrick, 2015)'
_computing_structure_solution 'SHELXT  (Sheldrick, 2015)'
_diffrn_ambient_environment N~2~
_diffrn_ambient_temperature 150.00(10)
_diffrn_detector 'Hybrid Pixel Array Detector'
_diffrn_detector_area_resol_mean 10.0000
_diffrn_detector_type HyPix
_diffrn_measured_fraction_theta_full 0.998
_diffrn_measured_fraction_theta_max 0.964
_diffrn_measurement_details
;
List of Runs (angles in degrees, time in seconds):

  # Type    Start    End  Width  t~exp~   \w     \q     \k     \f   Frames
#--------------------------------------------------------------------------
  1  \w   -117.00 -30.00   0.50    0.50    --  -45.79 -33.00 -15.00  174
  2  \w     33.00  62.00   0.50    0.50    --   45.79  33.00 142.00   58
  3  \w     85.00 111.00   0.50    0.50    --   45.79  33.00 142.00   52
  4  \w     12.00  54.00   0.50    0.50    --   45.79 -33.00 -15.00   84
  5  \w     37.00  62.00   0.50    2.00    --  110.00 -33.00 -15.00   50
  6  \w    104.00 175.00   0.50    2.00    --  110.00  33.00 142.00  142
  7  \w    -13.00  27.00   0.50    0.50    --  -45.79  33.00 142.00   80
  8  \w    -34.00  -5.00   0.50    0.50    --  -45.79  57.00 -60.00   58
  9  \w   -119.00 -88.00   0.50    0.50    --  -45.79-125.00  60.00   62
 10  \w     40.00  94.00   0.50    0.50    --   45.79-125.00-120.00  108
 11  \w     20.00  51.00   0.50    0.50    --   45.79 -99.00   0.00   62
 12  \w     38.00  70.00   0.50    2.00    --  110.00 -45.00  30.00   64
 13  \w     38.00  93.00   0.50    2.00    --  110.00 -61.00  30.00  110
 14  \w     64.00 102.00   0.50    2.00    --  110.00 -95.00  90.00   76
 15  \w     53.00  79.00   0.50    2.00    --  110.00 -61.00 -30.00   52
 16  \w     37.00  62.00   0.50    2.00    --  110.00 -45.00 120.00   50
 17  \w     44.00  93.00   0.50    2.00    --  110.00 -61.00  90.00   98
 18  \w     43.00 113.00   0.50    2.00    --  110.00-125.00 -90.00  140
 19  \w     37.00  68.00   0.50    2.00    --  110.00 -45.00-120.00   62
 20  \w     40.00  68.00   0.50    2.00    --  110.00 -45.00  60.00   56
 21  \w     37.00  65.00   0.50    2.00    --  110.00 -95.00   0.00   56
 22  \w     40.00  66.00   0.50    2.00    --  110.00 -45.00 150.00   52
 23  \w     79.00 105.00   0.50    2.00    --  110.00 -95.00   0.00   52
 24  \w     39.00  64.00   0.50    2.00    --  110.00 -45.00-150.00   50
 25  \w     37.00  66.00   0.50    2.00    --  110.00 -45.00 -30.00   58
 26  \w     43.00  92.00   0.50    2.00    --  110.00 -61.00 150.00   98
;
_diffrn_measurement_device 'four-circle diffractometer'
_diffrn_measurement_device_type 'SuperNova, Dual, Cu at home/near, HyPix'
_diffrn_measurement_method '\w scans'
_diffrn_orient_matrix_type 'CrysAlisPro convention (1999,Acta A55,543-557)'
_diffrn_orient_matrix_UB_11 0.0737873000
_diffrn_orient_matrix_UB_12 0.0126190000
_diffrn_orient_matrix_UB_13 0.0541867000
_diffrn_orient_matrix_UB_21 -0.0427509000
_diffrn_orient_matrix_UB_22 0.0251688000
_diffrn_orient_matrix_UB_23 0.0433657000
_diffrn_orient_matrix_UB_31 -0.0024029000
_diffrn_orient_matrix_UB_32 -0.0598819000
_diffrn_orient_matrix_UB_33 0.0296813000
_diffrn_radiation_monochromator mirror
_diffrn_radiation_probe x-ray
_diffrn_radiation_type 'Cu K\a'
_diffrn_radiation_wavelength 1.54184
_diffrn_reflns_av_unetI/netI 0.0264
_diffrn_reflns_Laue_measured_fraction_full 0.998
_diffrn_reflns_Laue_measured_fraction_max 0.964
_diffrn_reflns_limit_h_max 24
_diffrn_reflns_limit_h_min -24
_diffrn_reflns_limit_k_max 29
_diffrn_reflns_limit_k_min -29
_diffrn_reflns_limit_l_max 27
_diffrn_reflns_limit_l_min -27
_diffrn_reflns_number 32680
_diffrn_reflns_point_group_measured_fraction_full 0.998
_diffrn_reflns_point_group_measured_fraction_max 0.964
_diffrn_reflns_theta_full 67.684
_diffrn_reflns_theta_max 78.840
_diffrn_reflns_theta_min 2.694
_diffrn_source 'micro-focus sealed X-ray tube'
_diffrn_source_type 'SuperNova (Cu) X-ray Source'
_exptl_absorpt_coefficient_mu 0.474
_exptl_absorpt_correction_T_max 1.00000
_exptl_absorpt_correction_T_min 0.89944
_exptl_absorpt_correction_type multi-scan
_exptl_absorpt_process_details
;
CrysAlisPro 1.171.44.119a (Rigaku Oxford Diffraction, 2025)
Empirical absorption correction using spherical harmonics,
implemented in SCALE3 ABSPACK scaling algorithm.
;
_exptl_crystal_colour colourless
_exptl_crystal_colour_primary colourless
_exptl_crystal_density_diffrn 1.094
_exptl_crystal_description irregular
_exptl_crystal_F_000 3236
_exptl_crystal_size_max 0.3
_exptl_crystal_size_mid 0.2
_exptl_crystal_size_min 0.1
_refine_diff_density_max 0.494
_refine_diff_density_min -0.322
_refine_diff_density_rms 0.040
_refine_ls_extinction_method none
_refine_ls_goodness_of_fit_ref 1.066
_refine_ls_hydrogen_treatment constr
_refine_ls_matrix_type full
_refine_ls_number_parameters 1063
_refine_ls_number_reflns 32680
_refine_ls_number_restraints 12
_refine_ls_restrained_S_all 1.067
_refine_ls_R_factor_all 0.0609
_refine_ls_R_factor_gt 0.0511
_refine_ls_shift/su_max 0.001
_refine_ls_shift/su_mean 0.000
_refine_ls_structure_factor_coef Fsqd
_refine_ls_weighting_details 'w=1/[\s^2^(Fo^2^)+(0.0912P)^2^+0.7914P] where P=(Fo^2^+2Fc^2^)/3'
_refine_ls_weighting_scheme calc
_refine_ls_wR_factor_gt 0.1420
_refine_ls_wR_factor_ref 0.1504
_reflns_Friedel_coverage 0.000
_reflns_number_gt 27084
_reflns_number_total 32680
_reflns_threshold_expression 'I > 2\s(I)'
_twin_special_details
;
Component 2 rotated by -179.9909\% 
around [0.94 0.00 -0.34] (reciprocal) or [1.00 0.00 -0.00] (direct)
;
_cod_data_source_file d6sc01056c2.cif
_cod_data_source_block 4-Li_dimer
_cod_database_code 1577366
_shelx_shelxl_version_number 2019/3
_chemical_oxdiff_formula 'C H N O B Li'
_shelx_space_group_comment
;
The symmetry employed for this shelxl refinement is uniquely defined
by the following loop, which should always be used as a source of
symmetry information in preference to the above space-group names.
They are only intended as comments.
;
_cell_oxdiff_angle_alpha 89.9751(10)
_cell_oxdiff_angle_beta 108.7850(13)
_cell_oxdiff_angle_gamma 90.0165(11)
_cell_oxdiff_length_a 19.0703(3)
_cell_oxdiff_length_b 23.2753(3)
_cell_oxdiff_length_c 21.5621(3)
_cell_oxdiff_measurement_reflns_used 18651
_cell_oxdiff_volume 9060.9(2)
_shelx_estimated_absorpt_t_max 0.954
_shelx_estimated_absorpt_t_min 0.871
_diffrn_oxdiff_measurement_exp_name EN_BPNNBOLi2.par
_olex2_refinement_description
;
1. Twinned data refinement
 Scales: 0.5916(6)
 0.4084(6)
2. Fixed Uiso
 At 1.2 times of:
  All C(H) groups
 At 1.5 times of:
  All C(H,H,H) groups
3. Uiso/Uaniso restraints and constraints
C112 \\sim C111 \\sim C110 \\sim C109 \\sim C108 \\sim C107: within 2A with
sigma of 0.005 and sigma for terminal atoms of 0.01 within 2A
C104 \\sim C103 \\sim C102 \\sim C101 \\sim C106 \\sim C105: within 2A with
sigma of 0.005 and sigma for terminal atoms of 0.01 within 2A
4. Others
 Sof(C14A)=Sof(H14D)=Sof(H14E)=Sof(H14F)=Sof(C16A)=Sof(H16D)=Sof(H16E)=
 Sof(H16F)=Sof(C15A)=Sof(H15A)=Sof(H15B)=Sof(H15C)=1-FVAR(1)
 Sof(C16)=Sof(H16A)=Sof(H16B)=Sof(H16C)=Sof(C14)=Sof(H14A)=Sof(H14B)=Sof(H14C)=
 Sof(C15)=Sof(H15D)=Sof(H15E)=Sof(H15F)=FVAR(1)
 Fixed Sof: C111(0.25) H111(0.25) C112(0.25) H112(0.25) C107(0.25) H107(0.25)
 C108(0.25) H108(0.25) C109(0.25) H109(0.25) C110(0.25) H110(0.25) C101(0.25)
 H101(0.25) C102(0.25) H102(0.25) C103(0.25) H103(0.25) C104(0.25) H104(0.25)
 C105(0.25) H105(0.25) C106(0.25) H106(0.25)
5.a Ternary CH refined with riding coordinates:
 C72(H72), C28(H28), C87(H87), C43(H43), C75(H75), C31(H31), C83(H83), C39(H39)
5.b Aromatic/amide H refined with riding coordinates:
 C54(H54), C47(H47), C51(H51), C10(H10), C49(H49), C52(H52), C3(H3), C50(H50),
 C81(H81), C7(H7), C67(H67), C5(H5), C68(H68), C23(H23), C8(H8), C69(H69),
 C37(H37), C25(H25), C80(H80), C6(H6), C35(H35), C24(H24), C79(H79), C36(H36),
 C99(H99), C95(H95), C98(H98), C100(H100), C89(H89), C90(H90), C91(H91),
 C92(H92), C93(H93), C94(H94), C96(H96), C97(H97), C111(H111), C112(H112),
 C107(H107), C108(H108), C109(H109), C110(H110), C101(H101), C102(H102),
 C103(H103), C104(H104), C105(H105), C106(H106)
5.c Fitted hexagon refined as free rotating group:
 C89(C90,C91,C92,C93,C94), C111(C112,C107,C108,C109,C110), C101(C102,C103,C104,
 C105,C106)
5.d Idealised Me refined as rotating group:
 C60(H60A,H60B,H60C), C86(H86A,H86B,H86C), C58(H58A,H58B,H58C), C88(H88A,H88B,
 H88C), C27(H27A,H27B,H27C), C29(H29A,H29B,H29C), C71(H71A,H71B,H71C), C73(H73A,
 H73B,H73C), C64(H64A,H64B,H64C), C42(H42A,H42B,H42C), C44(H44A,H44B,H44C),
 C76(H76A,H76B,H76C), C32(H32A,H32B,H32C), C74(H74A,H74B,H74C), C59(H59A,H59B,
 H59C), C62(H62A,H62B,H62C), C19(H19A,H19B,H19C), C63(H63A,H63B,H63C), C20(H20A,
 H20B,H20C), C18(H18A,H18B,H18C), C30(H30A,H30B,H30C), C84(H84A,H84B,H84C),
 C85(H85A,H85B,H85C), C40(H40A,H40B,H40C), C41(H41A,H41B,H41C), C16(H16A,H16B,
 H16C), C14(H14A,H14B,H14C), C14A(H14D,H14E,H14F), C16A(H16D,H16E,H16F),
 C15A(H15A,H15B,H15C), C15(H15D,H15E,H15F)
;
_olex2_submission_special_instructions 'No special instructions were received'
_oxdiff_exptl_absorpt_empirical_details
;
Empirical correction (ABSPACK) includes:
- Absorption correction using spherical harmonics
- Frame scaling
;
_oxdiff_exptl_absorpt_empirical_full_max 1.327
_oxdiff_exptl_absorpt_empirical_full_min 0.784
_oxdiff_twin_integration_method simultaneous
_oxdiff_twin_items 2

loop_
_space_group_symop_operation_xyz
'x, y, z'
'-x+1/2, y+1/2, -z+1/2'
'-x, -y, -z'
'x-1/2, -y-1/2, z-1/2'

loop_
_atom_site_label
_atom_site_type_symbol
_atom_site_fract_x
_atom_site_fract_y
_atom_site_fract_z
_atom_site_U_iso_or_equiv
_atom_site_adp_type
_atom_site_occupancy
_atom_site_site_symmetry_order
_atom_site_calc_flag
_atom_site_refinement_flags_posn
_atom_site_refinement_flags_adp
_atom_site_refinement_flags_occupancy
_atom_site_disorder_assembly
_atom_site_disorder_group
O2 O 0.56965(6) 0.70202(4) 0.27987(5) 0.0255(2) Uani 1 1 d . . . . .
O1 O 0.45296(6) 0.77649(4) 0.28170(5) 0.0269(2) Uani 1 1 d . . . . .
N4 N 0.67832(7) 0.66560(5) 0.25167(6) 0.0231(2) Uani 1 1 d . . . . .
N2 N 0.32166(7) 0.80948(5) 0.24652(6) 0.0255(3) Uani 1 1 d . . . . .
N3 N 0.55098(7) 0.62071(5) 0.20773(6) 0.0225(2) Uani 1 1 d . . . . .
N1 N 0.41820(7) 0.85303(5) 0.20324(6) 0.0252(2) Uani 1 1 d . . . . .
C55 C 0.69449(8) 0.67888(6) 0.19376(7) 0.0228(3) Uani 1 1 d . . . . .
C56 C 0.65927(8) 0.64872(6) 0.13530(7) 0.0245(3) Uani 1 1 d . . . . .
C46 C 0.56913(8) 0.58036(6) 0.16651(7) 0.0231(3) Uani 1 1 d . . . . .
C11 C 0.26685(8) 0.79227(7) 0.18798(7) 0.0264(3) Uani 1 1 d . . . . .
C77 C 0.73418(8) 0.65626(7) 0.31437(7) 0.0257(3) Uani 1 1 d . . . . .
C54 C 0.74209(8) 0.72490(6) 0.19301(7) 0.0248(3) Uani 1 1 d . . . . .
H54 H 0.767309 0.743809 0.233039 0.030 Uiso 1 1 calc R U . . .
C47 C 0.53472(8) 0.52621(6) 0.15725(7) 0.0262(3) Uani 1 1 d . . . . .
H47 H 0.501677 0.517570 0.180825 0.031 Uiso 1 1 calc R U . . .
C51 C 0.67009(9) 0.66913(7) 0.07770(7) 0.0286(3) Uani 1 1 d . . . . .
H51 H 0.645149 0.650543 0.037393 0.034 Uiso 1 1 calc R U . . .
C45 C 0.61856(8) 0.59363(6) 0.13217(7) 0.0246(3) Uani 1 1 d . . . . .
C48 C 0.54651(8) 0.48451(6) 0.11530(7) 0.0267(3) Uani 1 1 d . . . . .
C12 C 0.25946(9) 0.81967(7) 0.12787(7) 0.0279(3) Uani 1 1 d . . . . .
C1 C 0.29637(9) 0.87473(7) 0.12203(7) 0.0277(3) Uani 1 1 d . . . . .
C65 C 0.48474(8) 0.60993(6) 0.22390(7) 0.0246(3) Uani 1 1 d . . . . .
C82 C 0.74924(8) 0.69691(7) 0.36537(7) 0.0277(3) Uani 1 1 d . . . . .
C53 C 0.75355(8) 0.74370(6) 0.13587(7) 0.0265(3) Uani 1 1 d . . . . .
C33 C 0.30149(8) 0.82011(7) 0.30443(7) 0.0280(3) Uani 1 1 d . . . . .
C10 C 0.22016(9) 0.74587(7) 0.18943(8) 0.0289(3) Uani 1 1 d . . . . .
H10 H 0.224272 0.728770 0.230451 0.035 Uiso 1 1 calc R U . . .
C72 C 0.40467(9) 0.64624(7) 0.11118(8) 0.0291(3) Uani 1 1 d . . . . .
H72 H 0.454700 0.650889 0.106184 0.035 Uiso 1 1 calc R U . . .
C2 C 0.36968(9) 0.89059(6) 0.15787(7) 0.0261(3) Uani 1 1 d . . . . .
C66 C 0.41493(8) 0.62443(6) 0.17973(7) 0.0261(3) Uani 1 1 d . . . . .
C21 C 0.49588(8) 0.86647(6) 0.22134(7) 0.0259(3) Uani 1 1 d . . . . .
C22 C 0.53710(9) 0.85038(6) 0.18047(7) 0.0279(3) Uani 1 1 d . . . . .
C49 C 0.59574(9) 0.49794(7) 0.08203(8) 0.0312(3) Uani 1 1 d . . . . .
H49 H 0.605457 0.470737 0.052972 0.037 Uiso 1 1 calc R U . . .
C28 C 0.50143(9) 0.82491(7) 0.11284(8) 0.0303(3) Uani 1 1 d . . . . .
H28 H 0.447198 0.820401 0.105452 0.036 Uiso 1 1 calc R U . . .
C52 C 0.71554(9) 0.71509(7) 0.07760(7) 0.0296(3) Uani 1 1 d . . . . .
H52 H 0.721170 0.727537 0.037520 0.035 Uiso 1 1 calc R U . . .
C3 C 0.39604(9) 0.94429(7) 0.14602(8) 0.0300(3) Uani 1 1 d . . . . .
H3 H 0.445565 0.954488 0.170154 0.036 Uiso 1 1 calc R U . . .
C70 C 0.49175(9) 0.58560(7) 0.28577(8) 0.0299(3) Uani 1 1 d . . . . .
C38 C 0.31853(9) 0.78202(7) 0.35795(8) 0.0318(3) Uani 1 1 d . . . . .
C87 C 0.72325(9) 0.75892(7) 0.35578(7) 0.0295(3) Uani 1 1 d . . . . .
H87 H 0.691805 0.764088 0.309055 0.035 Uiso 1 1 calc R U . . .
C50 C 0.63070(9) 0.55089(7) 0.09111(8) 0.0296(3) Uani 1 1 d . . . . .
H50 H 0.664730 0.558629 0.068263 0.035 Uiso 1 1 calc R U . . .
C81 C 0.79319(9) 0.68041(8) 0.42841(8) 0.0348(3) Uani 1 1 d . . . . .
H81 H 0.801966 0.707268 0.463262 0.042 Uiso 1 1 calc R U . . .
C4 C 0.35328(10) 0.98351(7) 0.10061(8) 0.0331(3) Uani 1 1 d . . . . .
C7 C 0.20847(9) 0.79609(7) 0.07135(8) 0.0331(3) Uani 1 1 d . . . . .
H7 H 0.204405 0.812581 0.030035 0.040 Uiso 1 1 calc R U . . .
C26 C 0.52992(10) 0.89542(7) 0.28089(8) 0.0310(3) Uani 1 1 d . . . . .
C61 C 0.80410(9) 0.79431(7) 0.13359(8) 0.0318(3) Uani 1 1 d . . . . .
C57 C 0.50830(9) 0.42581(7) 0.10934(8) 0.0312(3) Uani 1 1 d . . . . .
C34 C 0.26438(10) 0.87228(8) 0.30764(8) 0.0347(3) Uani 1 1 d . . . . .
C9 C 0.16832(9) 0.72402(7) 0.13337(8) 0.0324(3) Uani 1 1 d . . . . .
C67 C 0.35272(9) 0.61708(7) 0.20001(9) 0.0342(3) Uani 1 1 d . . . . .
H67 H 0.305170 0.627322 0.171169 0.041 Uiso 1 1 calc R U . . .
C78 C 0.76968(9) 0.60207(7) 0.32657(8) 0.0346(3) Uani 1 1 d . . . . .
C5 C 0.28075(10) 0.96794(8) 0.06628(8) 0.0371(4) Uani 1 1 d . . . . .
H5 H 0.249714 0.993639 0.035160 0.044 Uiso 1 1 calc R U . . .
C68 C 0.35926(10) 0.59519(8) 0.26120(9) 0.0397(4) Uani 1 1 d . . . . .
H68 H 0.316499 0.590983 0.274268 0.048 Uiso 1 1 calc R U . . .
C23 C 0.61333(9) 0.86079(8) 0.20202(8) 0.0348(3) Uani 1 1 d . . . . .
H23 H 0.642077 0.849080 0.175557 0.042 Uiso 1 1 calc R U . . .
C8 C 0.16404(9) 0.74992(8) 0.07347(8) 0.0356(4) Uani 1 1 d . . . . .
H8 H 0.130136 0.735450 0.033955 0.043 Uiso 1 1 calc R U . . .
C69 C 0.42807(10) 0.57938(7) 0.30346(8) 0.0363(4) Uani 1 1 d . . . . .
H69 H 0.431913 0.564032 0.345251 0.044 Uiso 1 1 calc R U . . .
C37 C 0.30120(11) 0.79824(9) 0.41386(9) 0.0417(4) Uani 1 1 d . . . . .
H37 H 0.314709 0.773495 0.450867 0.050 Uiso 1 1 calc R U . . .
C25 C 0.60614(10) 0.90539(7) 0.29967(8) 0.0372(4) Uani 1 1 d . . . . .
H25 H 0.629947 0.924663 0.339780 0.045 Uiso 1 1 calc R U . . .
C80 C 0.82402(10) 0.62645(8) 0.44134(8) 0.0403(4) Uani 1 1 d . . . . .
H80 H 0.851588 0.615539 0.484823 0.048 Uiso 1 1 calc R U . . .
C6 C 0.25364(10) 0.91512(7) 0.07731(8) 0.0341(3) Uani 1 1 d . . . . .
H6 H 0.203727 0.905731 0.053481 0.041 Uiso 1 1 calc R U . . .
C35 C 0.24639(11) 0.88501(8) 0.36381(9) 0.0405(4) Uani 1 1 d . . . . .
H35 H 0.220443 0.919541 0.365382 0.049 Uiso 1 1 calc R U . . .
C13 C 0.38537(12) 1.04186(8) 0.09044(10) 0.0430(4) Uani 1 1 d . . . . .
C60 C 0.51985(11) 0.38950(7) 0.05421(9) 0.0388(4) Uani 1 1 d . . . . .
H60A H 0.491770 0.353616 0.049877 0.058 Uiso 1 1 calc R U . . .
H60B H 0.572627 0.380698 0.064532 0.058 Uiso 1 1 calc R U . . .
H60C H 0.502533 0.410937 0.012952 0.058 Uiso 1 1 calc R U . . .
C24 C 0.64767(10) 0.88778(8) 0.26108(9) 0.0398(4) Uani 1 1 d . . . . .
H24 H 0.699619 0.894228 0.275144 0.048 Uiso 1 1 calc R U . . .
C86 C 0.67692(11) 0.77522(8) 0.39978(8) 0.0376(4) Uani 1 1 d . . . . .
H86A H 0.637178 0.747024 0.394135 0.056 Uiso 1 1 calc R U . . .
H86B H 0.655339 0.813451 0.387583 0.056 Uiso 1 1 calc R U . . .
H86C H 0.708731 0.775569 0.445673 0.056 Uiso 1 1 calc R U . . .
C43 C 0.35249(10) 0.72298(8) 0.35832(8) 0.0359(4) Uani 1 1 d . . . . .
H43 H 0.356001 0.715581 0.313735 0.043 Uiso 1 1 calc R U . . .
C58 C 0.42495(10) 0.43319(8) 0.09605(10) 0.0388(4) Uani 1 1 d . . . . .
H58A H 0.403483 0.454676 0.055220 0.058 Uiso 1 1 calc R U . . .
H58B H 0.416578 0.454309 0.132344 0.058 Uiso 1 1 calc R U . . .
H58C H 0.401451 0.395314 0.092064 0.058 Uiso 1 1 calc R U . . .
B2 B 0.59898(9) 0.66561(7) 0.24812(7) 0.0229(3) Uani 1 1 d . . . . .
C17 C 0.11583(10) 0.67445(8) 0.13465(9) 0.0388(4) Uani 1 1 d . . . . .
C75 C 0.56586(11) 0.56485(8) 0.33198(8) 0.0387(4) Uani 1 1 d . . . . .
H75 H 0.603643 0.570390 0.309377 0.046 Uiso 1 1 calc R U . . .
C88 C 0.79045(10) 0.79924(8) 0.36973(9) 0.0390(4) Uani 1 1 d . . . . .
H88A H 0.822611 0.793998 0.415062 0.058 Uiso 1 1 calc R U . . .
H88B H 0.773388 0.839183 0.363199 0.058 Uiso 1 1 calc R U . . .
H88C H 0.818183 0.790217 0.339799 0.058 Uiso 1 1 calc R U . . .
C27 C 0.51135(11) 0.86614(8) 0.06091(9) 0.0405(4) Uani 1 1 d . . . . .
H27A H 0.490855 0.903832 0.065857 0.061 Uiso 1 1 calc R U . . .
H27B H 0.485350 0.850881 0.017164 0.061 Uiso 1 1 calc R U . . .
H27C H 0.564191 0.870084 0.066488 0.061 Uiso 1 1 calc R U . . .
C31 C 0.48636(11) 0.91734(8) 0.32405(9) 0.0384(4) Uani 1 1 d . . . . .
H31 H 0.433103 0.907265 0.302263 0.046 Uiso 1 1 calc R U . . .
C79 C 0.81421(10) 0.58839(8) 0.39001(9) 0.0412(4) Uani 1 1 d . . . . .
H79 H 0.838316 0.552123 0.398134 0.049 Uiso 1 1 calc R U . . .
B1 B 0.39964(9) 0.81040(7) 0.24612(8) 0.0242(3) Uani 1 1 d . . . . .
C29 C 0.53354(11) 0.76570(8) 0.10640(9) 0.0382(4) Uani 1 1 d . . . . .
H29A H 0.586336 0.769522 0.111717 0.057 Uiso 1 1 calc R U . . .
H29B H 0.507430 0.749683 0.063055 0.057 Uiso 1 1 calc R U . . .
H29C H 0.527405 0.740016 0.140291 0.057 Uiso 1 1 calc R U . . .
C71 C 0.36081(11) 0.60255(8) 0.06022(9) 0.0419(4) Uani 1 1 d . . . . .
H71A H 0.386843 0.565597 0.067718 0.063 Uiso 1 1 calc R U . . .
H71B H 0.356141 0.616491 0.016187 0.063 Uiso 1 1 calc R U . . .
H71C H 0.311392 0.597623 0.064163 0.063 Uiso 1 1 calc R U . . .
C36 C 0.26521(12) 0.84891(9) 0.41683(9) 0.0455(4) Uani 1 1 d . . . . .
H36 H 0.253571 0.858731 0.455149 0.055 Uiso 1 1 calc R U . . .
C73 C 0.36579(10) 0.70455(8) 0.09925(9) 0.0394(4) Uani 1 1 d . . . . .
H73A H 0.314988 0.700162 0.100065 0.059 Uiso 1 1 calc R U . . .
H73B H 0.364717 0.719404 0.056430 0.059 Uiso 1 1 calc R U . . .
H73C H 0.392711 0.731498 0.133599 0.059 Uiso 1 1 calc R U . . .
C64 C 0.83297(11) 0.82556(8) 0.19877(9) 0.0421(4) Uani 1 1 d . . . . .
H64A H 0.863197 0.799225 0.232223 0.063 Uiso 1 1 calc R U . . .
H64B H 0.791102 0.839232 0.211714 0.063 Uiso 1 1 calc R U . . .
H64C H 0.863222 0.858393 0.194411 0.063 Uiso 1 1 calc R U . . .
C42 C 0.30276(13) 0.67627(8) 0.37291(10) 0.0465(4) Uani 1 1 d . . . . .
H42A H 0.324811 0.638391 0.371911 0.070 Uiso 1 1 calc R U . . .
H42B H 0.253558 0.677799 0.339760 0.070 Uiso 1 1 calc R U . . .
H42C H 0.298264 0.682919 0.416343 0.070 Uiso 1 1 calc R U . . .
C99 C 0.31522(12) 0.93900(10) 0.57929(11) 0.0493(5) Uani 1 1 d . . . . .
H99 H 0.291519 0.926445 0.609448 0.059 Uiso 1 1 calc R U . . .
C44 C 0.43023(12) 0.71893(9) 0.40785(10) 0.0473(4) Uani 1 1 d . . . . .
H44A H 0.427800 0.724671 0.452130 0.071 Uiso 1 1 calc R U . . .
H44B H 0.461770 0.748593 0.398321 0.071 Uiso 1 1 calc R U . . .
H44C H 0.451059 0.680917 0.404925 0.071 Uiso 1 1 calc R U . . .
C76 C 0.59144(12) 0.59894(9) 0.39605(9) 0.0478(5) Uani 1 1 d . . . . .
H76A H 0.592165 0.640017 0.386239 0.072 Uiso 1 1 calc R U . . .
H76B H 0.641323 0.586509 0.422146 0.072 Uiso 1 1 calc R U . . .
H76C H 0.557215 0.592140 0.420789 0.072 Uiso 1 1 calc R U . . .
C83 C 0.76223(12) 0.55818(8) 0.27271(10) 0.0511(5) Uani 1 1 d . . . . .
H83 H 0.723550 0.572722 0.232434 0.061 Uiso 1 1 calc R U . . .
C32 C 0.51138(15) 0.88938(9) 0.39185(10) 0.0522(5) Uani 1 1 d . . . . .
H32A H 0.562448 0.900886 0.415533 0.078 Uiso 1 1 calc R U . . .
H32B H 0.508860 0.847485 0.387085 0.078 Uiso 1 1 calc R U . . .
H32C H 0.478864 0.901865 0.416384 0.078 Uiso 1 1 calc R U . . .
C74 C 0.56268(15) 0.50062(9) 0.34601(11) 0.0544(5) Uani 1 1 d . . . . .
H74A H 0.526749 0.493975 0.369060 0.082 Uiso 1 1 calc R U . . .
H74B H 0.611711 0.487459 0.373333 0.082 Uiso 1 1 calc R U . . .
H74C H 0.547539 0.479300 0.304611 0.082 Uiso 1 1 calc R U . . .
C59 C 0.54236(13) 0.39359(8) 0.17399(10) 0.0491(5) Uani 1 1 d . . . . .
H59A H 0.520785 0.355021 0.170453 0.074 Uiso 1 1 calc R U . . .
H59B H 0.532068 0.414620 0.209467 0.074 Uiso 1 1 calc R U . . .
H59C H 0.596041 0.390496 0.183427 0.074 Uiso 1 1 calc R U . . .
C62 C 0.86971(11) 0.77140(10) 0.11467(11) 0.0492(5) Uani 1 1 d . . . . .
H62A H 0.902601 0.803312 0.113042 0.074 Uiso 1 1 calc R U . . .
H62B H 0.851425 0.752994 0.071566 0.074 Uiso 1 1 calc R U . . .
H62C H 0.897088 0.743248 0.147311 0.074 Uiso 1 1 calc R U . . .
C19 C 0.13324(12) 0.64764(9) 0.20254(10) 0.0481(5) Uani 1 1 d . . . . .
H19A H 0.184194 0.633119 0.217015 0.072 Uiso 1 1 calc R U . . .
H19B H 0.098926 0.615847 0.200677 0.072 Uiso 1 1 calc R U . . .
H19C H 0.127789 0.676738 0.233514 0.072 Uiso 1 1 calc R U . . .
C39 C 0.24260(14) 0.91505(9) 0.25199(11) 0.0525(5) Uani 1 1 d . . . . .
H39 H 0.264762 0.901623 0.218359 0.063 Uiso 1 1 calc R U . . .
C63 C 0.76109(13) 0.83771(9) 0.08153(10) 0.0507(5) Uani 1 1 d . . . . .
H63A H 0.718063 0.851689 0.092497 0.076 Uiso 1 1 calc R U . . .
H63B H 0.744369 0.818989 0.038543 0.076 Uiso 1 1 calc R U . . .
H63C H 0.793410 0.870144 0.080346 0.076 Uiso 1 1 calc R U . . .
C20 C 0.12218(13) 0.62680(9) 0.08759(11) 0.0515(5) Uani 1 1 d . . . . .
H20A H 0.109922 0.642446 0.043170 0.077 Uiso 1 1 calc R U . . .
H20B H 0.087750 0.595647 0.087955 0.077 Uiso 1 1 calc R U . . .
H20C H 0.172937 0.611880 0.101579 0.077 Uiso 1 1 calc R U . . .
C95 C 0.40609(13) 0.92509(10) 0.52618(11) 0.0536(5) Uani 1 1 d . . . . .
H95 H 0.444931 0.902865 0.519703 0.064 Uiso 1 1 calc R U . . .
C98 C 0.29345(13) 0.98917(10) 0.54502(14) 0.0588(6) Uani 1 1 d . . . . .
H98 H 0.254345 1.011291 0.551165 0.071 Uiso 1 1 calc R U . . .
C18 C 0.03671(11) 0.69847(10) 0.11323(13) 0.0561(5) Uani 1 1 d . . . . .
H18A H 0.034321 0.731080 0.141230 0.084 Uiso 1 1 calc R U . . .
H18B H 0.002412 0.668428 0.117218 0.084 Uiso 1 1 calc R U . . .
H18C H 0.022869 0.711244 0.067564 0.084 Uiso 1 1 calc R U . . .
C100 C 0.37147(12) 0.90701(10) 0.56979(11) 0.0520(5) Uani 1 1 d . . . . .
H100 H 0.386550 0.872245 0.593414 0.062 Uiso 1 1 calc R U . . .
C30 C 0.49197(14) 0.98286(9) 0.33010(11) 0.0531(5) Uani 1 1 d . . . . .
H30A H 0.461442 0.996514 0.355969 0.080 Uiso 1 1 calc R U . . .
H30B H 0.474372 1.000127 0.286346 0.080 Uiso 1 1 calc R U . . .
H30C H 0.543680 0.993888 0.351872 0.080 Uiso 1 1 calc R U . . .
C89 C 0.10081(7) 0.75374(7) 0.39722(7) 0.0565(5) Uani 1 1 d G . . . .
H89 H 0.147320 0.768092 0.424050 0.068 Uiso 1 1 calc R U . . .
C90 C 0.08348(9) 0.75357(8) 0.32948(7) 0.0665(7) Uani 1 1 d G . . . .
H90 H 0.118162 0.767818 0.310015 0.080 Uiso 1 1 calc R U . . .
C91 C 0.01543(11) 0.73257(8) 0.29022(6) 0.0778(9) Uani 1 1 d G . . . .
H91 H 0.003588 0.732461 0.243925 0.093 Uiso 1 1 calc R U . . .
C92 C -0.03531(8) 0.71173(8) 0.31870(9) 0.0820(10) Uani 1 1 d G . . . .
H92 H -0.081828 0.697379 0.291869 0.098 Uiso 1 1 calc R U . . .
C93 C -0.01799(8) 0.71190(7) 0.38644(10) 0.0702(7) Uani 1 1 d G . . . .
H93 H -0.052671 0.697653 0.405903 0.084 Uiso 1 1 calc R U . . .
C94 C 0.05007(10) 0.73290(7) 0.42570(6) 0.0602(6) Uani 1 1 d G . . . .
H94 H 0.061903 0.733009 0.471994 0.072 Uiso 1 1 calc R U . . .
C96 C 0.38424(14) 0.97536(11) 0.49213(12) 0.0590(6) Uani 1 1 d . . . . .
H96 H 0.407810 0.988001 0.461905 0.071 Uiso 1 1 calc R U . . .
C97 C 0.32821(15) 1.00730(11) 0.50191(15) 0.0668(7) Uani 1 1 d . . . . .
H97 H 0.313405 1.042259 0.478615 0.080 Uiso 1 1 calc R U . . .
C84 C 0.83382(19) 0.55303(11) 0.25692(13) 0.0726(8) Uani 1 1 d . . . . .
H84A H 0.872970 0.538483 0.295368 0.109 Uiso 1 1 calc R U . . .
H84B H 0.848012 0.590880 0.244972 0.109 Uiso 1 1 calc R U . . .
H84C H 0.826806 0.526398 0.220216 0.109 Uiso 1 1 calc R U . . .
C85 C 0.73738(17) 0.49936(11) 0.28783(19) 0.0826(10) Uani 1 1 d . . . . .
H85A H 0.725561 0.475171 0.248608 0.124 Uiso 1 1 calc R U . . .
H85B H 0.693297 0.503482 0.301408 0.124 Uiso 1 1 calc R U . . .
H85C H 0.777231 0.481459 0.323250 0.124 Uiso 1 1 calc R U . . .
C40 C 0.27385(18) 0.97511(11) 0.27414(17) 0.0771(8) Uani 1 1 d . . . . .
H40A H 0.248863 0.991471 0.303290 0.116 Uiso 1 1 calc R U . . .
H40B H 0.265540 0.999941 0.235739 0.116 Uiso 1 1 calc R U . . .
H40C H 0.327109 0.972277 0.297549 0.116 Uiso 1 1 calc R U . . .
C41 C 0.15991(19) 0.91727(15) 0.21956(15) 0.0876(10) Uani 1 1 d . . . . .
H41A H 0.141440 0.878736 0.204458 0.131 Uiso 1 1 calc R U . . .
H41B H 0.148040 0.943515 0.182050 0.131 Uiso 1 1 calc R U . . .
H41C H 0.136430 0.931013 0.251060 0.131 Uiso 1 1 calc R U . . .
Li2 Li 0.47202(16) 0.69911(12) 0.28215(15) 0.0338(6) Uani 1 1 d . . . . .
Li1 Li 0.55235(16) 0.77909(12) 0.28333(14) 0.0328(6) Uani 1 1 d . . . . .
C16 C 0.3363(3) 1.07789(19) 0.0370(3) 0.0613(14) Uani 0.513(5) 1 d . . P A 1
H16A H 0.362629 1.112906 0.032275 0.092 Uiso 0.513(5) 1 calc R U P A 1
H16B H 0.291696 1.088237 0.047712 0.092 Uiso 0.513(5) 1 calc R U P A 1
H16C H 0.322113 1.056261 -0.004177 0.092 Uiso 0.513(5) 1 calc R U P A 1
C14 C 0.4597(3) 1.0340(2) 0.0760(3) 0.0614(14) Uani 0.513(5) 1 d . . P A 1
H14A H 0.450580 1.013306 0.034599 0.092 Uiso 0.513(5) 1 calc R U P A 1
H14B H 0.494387 1.011948 0.111582 0.092 Uiso 0.513(5) 1 calc R U P A 1
H14C H 0.481075 1.071758 0.072900 0.092 Uiso 0.513(5) 1 calc R U P A 1
C14A C 0.4637(3) 1.0484(2) 0.1269(3) 0.0643(17) Uani 0.487(5) 1 d . . P A 2
H14D H 0.491724 1.017272 0.115281 0.096 Uiso 0.487(5) 1 calc R U P A 2
H14E H 0.470949 1.046980 0.173983 0.096 Uiso 0.487(5) 1 calc R U P A 2
H14F H 0.481255 1.085472 0.116036 0.096 Uiso 0.487(5) 1 calc R U P A 2
C16A C 0.3746(3) 1.0454(2) 0.0153(3) 0.0639(15) Uani 0.487(5) 1 d . . P A 2
H16D H 0.321965 1.040814 -0.009778 0.096 Uiso 0.487(5) 1 calc R U P A 2
H16E H 0.403112 1.014739 0.003362 0.096 Uiso 0.487(5) 1 calc R U P A 2
H16F H 0.391920 1.082797 0.005218 0.096 Uiso 0.487(5) 1 calc R U P A 2
C15A C 0.3363(4) 1.08818(19) 0.1057(3) 0.0715(18) Uani 0.487(5) 1 d . . P A 2
H15A H 0.356180 1.126250 0.101422 0.107 Uiso 0.487(5) 1 calc R U P A 2
H15B H 0.335392 1.083083 0.150578 0.107 Uiso 0.487(5) 1 calc R U P A 2
H15C H 0.285825 1.084842 0.074956 0.107 Uiso 0.487(5) 1 calc R U P A 2
C15 C 0.4041(4) 1.07693(18) 0.1558(2) 0.0697(18) Uani 0.513(5) 1 d . . P A 1
H15D H 0.422215 1.115134 0.149326 0.105 Uiso 0.513(5) 1 calc R U P A 1
H15E H 0.442342 1.056724 0.190421 0.105 Uiso 0.513(5) 1 calc R U P A 1
H15F H 0.359374 1.080877 0.168457 0.105 Uiso 0.513(5) 1 calc R U P A 1
C111 C 0.4610(4) 0.5955(2) 0.5207(4) 0.071(2) Uiso 0.25 1 d G U P B -2
H111 H 0.442311 0.632459 0.525886 0.085 Uiso 0.25 1 calc R U P B -2
C112 C 0.4142(3) 0.5546(3) 0.4814(3) 0.061(2) Uiso 0.25 1 d G U P B -2
H112 H 0.363604 0.563600 0.459738 0.073 Uiso 0.25 1 calc R U P B -2
C107 C 0.4415(3) 0.5006(3) 0.4739(3) 0.0457(18) Uiso 0.25 1 d G U P B -2
H107 H 0.409526 0.472667 0.447001 0.055 Uiso 0.25 1 calc R U P B -2
C108 C 0.5155(3) 0.4875(2) 0.5056(3) 0.053(2) Uiso 0.25 1 d G U P B -2
H108 H 0.534155 0.450593 0.500412 0.064 Uiso 0.25 1 calc R U P B -2
C109 C 0.5623(3) 0.5284(3) 0.5449(3) 0.053(2) Uiso 0.25 1 d G U P B -2
H109 H 0.612864 0.519451 0.566560 0.064 Uiso 0.25 1 calc R U P B -2
C110 C 0.5350(4) 0.5824(3) 0.5524(4) 0.063(2) Uiso 0.25 1 d G U P B -2
H110 H 0.566943 0.610384 0.579298 0.076 Uiso 0.25 1 calc R U P B -2
C101 C 0.4583(3) 0.4689(2) 0.4689(3) 0.0445(18) Uiso 0.25 1 d G U P C -1
H101 H 0.432803 0.436937 0.444513 0.053 Uiso 0.25 1 calc R U P C -1
C102 C 0.5329(3) 0.46435(19) 0.5052(3) 0.0553(19) Uiso 0.25 1 d G U P C -1
H102 H 0.558462 0.429236 0.505584 0.066 Uiso 0.25 1 calc R U P C -1
C103 C 0.5702(2) 0.5112(3) 0.5409(3) 0.0386(17) Uiso 0.25 1 d G U P C -1
H103 H 0.621222 0.508036 0.565696 0.046 Uiso 0.25 1 calc R U P C -1
C104 C 0.5328(3) 0.5625(2) 0.5403(3) 0.0473(18) Uiso 0.25 1 d G U P C -1
H104 H 0.558324 0.594536 0.564738 0.057 Uiso 0.25 1 calc R U P C -1
C105 C 0.4582(3) 0.56712(19) 0.5041(3) 0.064(2) Uiso 0.25 1 d G U P C -1
H105 H 0.432665 0.602237 0.503668 0.077 Uiso 0.25 1 calc R U P C -1
C106 C 0.4209(2) 0.5203(3) 0.4683(3) 0.0432(16) Uiso 0.25 1 d G U P C -1
H106 H 0.369903 0.523438 0.443555 0.052 Uiso 0.25 1 calc R U P C -1

loop_
_atom_site_aniso_label
_atom_site_aniso_U_11
_atom_site_aniso_U_22
_atom_site_aniso_U_33
_atom_site_aniso_U_23
_atom_site_aniso_U_13
_atom_site_aniso_U_12
O2 0.0252(5) 0.0257(5) 0.0255(5) -0.0017(4) 0.0082(4) 0.0004(4)
O1 0.0272(5) 0.0263(5) 0.0279(5) 0.0021(4) 0.0100(4) 0.0020(4)
N4 0.0209(6) 0.0267(6) 0.0199(5) 0.0011(4) 0.0042(4) 0.0001(4)
N2 0.0244(6) 0.0290(6) 0.0245(6) -0.0024(5) 0.0096(5) -0.0005(5)
N3 0.0214(6) 0.0235(6) 0.0235(5) 0.0003(4) 0.0085(4) 0.0000(4)
N1 0.0239(6) 0.0242(6) 0.0280(6) 0.0013(5) 0.0092(5) 0.0011(5)
C55 0.0196(6) 0.0258(7) 0.0222(6) 0.0009(5) 0.0057(5) 0.0028(5)
C56 0.0216(7) 0.0266(7) 0.0252(7) -0.0011(5) 0.0076(5) 0.0006(5)
C46 0.0219(7) 0.0237(7) 0.0217(6) 0.0005(5) 0.0043(5) 0.0020(5)
C11 0.0232(7) 0.0302(7) 0.0274(7) -0.0040(6) 0.0102(6) 0.0017(6)
C77 0.0213(7) 0.0309(7) 0.0228(6) 0.0027(5) 0.0042(5) -0.0016(5)
C54 0.0223(7) 0.0274(7) 0.0232(6) -0.0017(5) 0.0054(5) -0.0014(5)
C47 0.0251(7) 0.0258(7) 0.0266(7) 0.0016(5) 0.0069(5) 0.0006(5)
C51 0.0285(7) 0.0329(8) 0.0240(7) -0.0033(6) 0.0080(6) -0.0033(6)
C45 0.0217(7) 0.0272(7) 0.0229(6) -0.0016(5) 0.0045(5) -0.0007(5)
C48 0.0249(7) 0.0235(7) 0.0284(7) 0.0006(5) 0.0042(6) 0.0013(5)
C12 0.0254(7) 0.0303(8) 0.0285(7) -0.0020(6) 0.0094(6) 0.0021(6)
C1 0.0278(7) 0.0308(7) 0.0255(7) 0.0001(6) 0.0100(6) 0.0030(6)
C65 0.0256(7) 0.0213(6) 0.0287(7) -0.0021(5) 0.0115(6) -0.0010(5)
C82 0.0249(7) 0.0341(8) 0.0235(7) 0.0009(6) 0.0069(5) -0.0034(6)
C53 0.0238(7) 0.0285(7) 0.0270(7) -0.0002(6) 0.0080(5) -0.0012(6)
C33 0.0252(7) 0.0336(8) 0.0271(7) -0.0055(6) 0.0112(6) -0.0047(6)
C10 0.0266(7) 0.0323(8) 0.0305(7) -0.0039(6) 0.0127(6) -0.0012(6)
C72 0.0248(7) 0.0310(8) 0.0302(7) 0.0011(6) 0.0071(6) 0.0017(6)
C2 0.0283(7) 0.0256(7) 0.0261(7) 0.0003(5) 0.0110(6) 0.0040(6)
C66 0.0259(7) 0.0231(7) 0.0304(7) -0.0037(5) 0.0105(6) -0.0022(5)
C21 0.0270(7) 0.0216(7) 0.0294(7) 0.0042(5) 0.0095(6) 0.0002(5)
C22 0.0269(7) 0.0263(7) 0.0314(7) 0.0069(6) 0.0105(6) 0.0015(6)
C49 0.0310(8) 0.0273(7) 0.0355(8) -0.0077(6) 0.0112(6) -0.0003(6)
C28 0.0300(8) 0.0319(8) 0.0316(7) 0.0025(6) 0.0135(6) 0.0033(6)
C52 0.0313(8) 0.0356(8) 0.0231(7) 0.0000(6) 0.0106(6) -0.0039(6)
C3 0.0315(8) 0.0276(7) 0.0316(7) 0.0021(6) 0.0112(6) 0.0029(6)
C70 0.0342(8) 0.0277(7) 0.0308(7) 0.0005(6) 0.0146(6) -0.0021(6)
C38 0.0305(8) 0.0378(8) 0.0283(7) -0.0036(6) 0.0111(6) -0.0062(6)
C87 0.0319(8) 0.0322(8) 0.0230(6) -0.0021(6) 0.0071(6) -0.0039(6)
C50 0.0271(7) 0.0329(8) 0.0309(7) -0.0052(6) 0.0124(6) -0.0029(6)
C81 0.0313(8) 0.0464(9) 0.0235(7) 0.0002(6) 0.0043(6) -0.0042(7)
C4 0.0390(9) 0.0282(8) 0.0342(8) 0.0039(6) 0.0147(7) 0.0057(7)
C7 0.0299(8) 0.0417(9) 0.0272(7) -0.0017(6) 0.0084(6) 0.0022(7)
C26 0.0349(8) 0.0249(7) 0.0320(8) 0.0020(6) 0.0090(6) -0.0025(6)
C61 0.0319(8) 0.0343(8) 0.0303(7) -0.0001(6) 0.0115(6) -0.0078(6)
C57 0.0322(8) 0.0233(7) 0.0360(8) 0.0000(6) 0.0080(6) -0.0016(6)
C34 0.0335(8) 0.0380(9) 0.0366(8) -0.0059(7) 0.0167(7) -0.0005(7)
C9 0.0267(8) 0.0363(8) 0.0364(8) -0.0077(6) 0.0131(6) -0.0026(6)
C67 0.0244(7) 0.0384(9) 0.0407(8) -0.0081(7) 0.0117(7) -0.0044(6)
C78 0.0296(8) 0.0330(8) 0.0348(8) 0.0017(6) 0.0014(6) 0.0036(6)
C5 0.0398(9) 0.0362(9) 0.0344(8) 0.0088(7) 0.0109(7) 0.0114(7)
C68 0.0344(9) 0.0466(10) 0.0454(9) -0.0088(8) 0.0233(8) -0.0114(7)
C23 0.0283(8) 0.0393(9) 0.0391(8) 0.0097(7) 0.0141(7) 0.0007(6)
C8 0.0282(8) 0.0451(9) 0.0311(8) -0.0081(7) 0.0063(6) -0.0037(7)
C69 0.0424(10) 0.0372(9) 0.0351(8) 0.0007(7) 0.0208(7) -0.0069(7)
C37 0.0478(11) 0.0516(11) 0.0288(8) -0.0023(7) 0.0167(7) -0.0043(8)
C25 0.0366(9) 0.0356(9) 0.0336(8) 0.0023(6) 0.0033(7) -0.0097(7)
C80 0.0330(9) 0.0533(11) 0.0276(8) 0.0116(7) -0.0001(6) 0.0008(8)
C6 0.0305(8) 0.0390(9) 0.0307(7) 0.0032(6) 0.0070(6) 0.0057(7)
C35 0.0402(10) 0.0433(10) 0.0441(9) -0.0115(8) 0.0220(8) 0.0011(8)
C13 0.0547(12) 0.0281(8) 0.0489(10) 0.0101(7) 0.0203(9) 0.0050(8)
C60 0.0386(9) 0.0276(8) 0.0492(10) -0.0088(7) 0.0126(8) -0.0023(7)
C24 0.0279(8) 0.0450(10) 0.0434(9) 0.0097(7) 0.0071(7) -0.0080(7)
C86 0.0441(10) 0.0393(9) 0.0302(8) -0.0049(7) 0.0129(7) 0.0014(7)
C43 0.0430(10) 0.0369(9) 0.0315(8) 0.0031(6) 0.0169(7) -0.0013(7)
C58 0.0349(9) 0.0337(9) 0.0500(10) -0.0086(7) 0.0170(8) -0.0088(7)
B2 0.0231(7) 0.0244(7) 0.0201(7) 0.0037(5) 0.0054(6) 0.0014(6)
C17 0.0312(9) 0.0406(9) 0.0464(9) -0.0114(7) 0.0149(7) -0.0093(7)
C75 0.0403(10) 0.0456(10) 0.0330(8) 0.0131(7) 0.0156(7) 0.0060(7)
C88 0.0404(10) 0.0371(9) 0.0353(8) -0.0051(7) 0.0065(7) -0.0113(7)
C27 0.0451(10) 0.0458(10) 0.0325(8) 0.0085(7) 0.0152(7) 0.0052(8)
C31 0.0433(10) 0.0356(9) 0.0364(8) -0.0098(7) 0.0130(7) -0.0027(7)
C79 0.0333(9) 0.0401(9) 0.0405(9) 0.0087(7) -0.0017(7) 0.0077(7)
B1 0.0265(8) 0.0240(7) 0.0239(7) -0.0029(6) 0.0105(6) -0.0009(6)
C29 0.0408(9) 0.0357(9) 0.0404(9) -0.0003(7) 0.0162(7) 0.0054(7)
C71 0.0434(10) 0.0443(10) 0.0329(8) -0.0069(7) 0.0053(7) -0.0010(8)
C36 0.0510(11) 0.0577(12) 0.0355(9) -0.0135(8) 0.0248(8) -0.0068(9)
C73 0.0347(9) 0.0369(9) 0.0448(9) 0.0054(7) 0.0103(7) 0.0079(7)
C64 0.0456(10) 0.0401(9) 0.0416(9) -0.0048(7) 0.0152(8) -0.0155(8)
C42 0.0610(13) 0.0412(10) 0.0447(10) 0.0037(8) 0.0272(9) -0.0080(9)
C99 0.0371(10) 0.0592(12) 0.0498(11) 0.0008(9) 0.0114(8) -0.0041(9)
C44 0.0477(11) 0.0546(11) 0.0394(9) 0.0107(8) 0.0140(8) 0.0054(9)
C76 0.0494(11) 0.0560(12) 0.0329(9) 0.0109(8) 0.0064(8) 0.0006(9)
C83 0.0519(12) 0.0362(9) 0.0469(10) -0.0062(8) -0.0095(9) 0.0178(9)
C32 0.0759(15) 0.0468(11) 0.0408(10) -0.0048(8) 0.0283(10) -0.0001(10)
C74 0.0733(15) 0.0459(11) 0.0486(11) 0.0164(9) 0.0259(11) 0.0157(10)
C59 0.0638(13) 0.0301(9) 0.0451(10) 0.0083(7) 0.0061(9) -0.0048(8)
C62 0.0388(10) 0.0619(12) 0.0524(11) -0.0107(9) 0.0223(9) -0.0144(9)
C19 0.0476(11) 0.0452(10) 0.0548(11) -0.0056(9) 0.0212(9) -0.0183(9)
C39 0.0716(15) 0.0472(11) 0.0499(11) 0.0059(9) 0.0352(11) 0.0261(10)
C63 0.0565(13) 0.0434(10) 0.0477(11) 0.0095(8) 0.0105(9) -0.0108(9)
C20 0.0491(12) 0.0487(11) 0.0579(12) -0.0218(9) 0.0188(10) -0.0148(9)
C95 0.0446(11) 0.0624(13) 0.0528(11) -0.0054(10) 0.0145(9) 0.0064(10)
C98 0.0411(11) 0.0494(12) 0.0880(17) 0.0048(11) 0.0238(11) 0.0025(9)
C18 0.0301(10) 0.0618(13) 0.0772(15) -0.0067(11) 0.0183(10) -0.0079(9)
C100 0.0427(11) 0.0558(12) 0.0519(11) 0.0061(9) 0.0077(9) 0.0036(9)
C30 0.0699(15) 0.0376(10) 0.0496(11) -0.0110(8) 0.0161(10) 0.0025(9)
C89 0.0656(15) 0.0505(12) 0.0532(12) -0.0011(9) 0.0188(11) 0.0018(10)
C90 0.0739(17) 0.0758(16) 0.0580(13) 0.0109(12) 0.0326(13) 0.0238(14)
C91 0.083(2) 0.099(2) 0.0456(12) -0.0091(13) 0.0124(13) 0.0333(17)
C92 0.0576(16) 0.0597(15) 0.104(2) -0.0159(15) -0.0087(16) 0.0133(12)
C93 0.0675(16) 0.0502(13) 0.103(2) 0.0252(13) 0.0408(16) 0.0140(12)
C94 0.0746(17) 0.0598(14) 0.0503(12) 0.0044(10) 0.0261(12) 0.0085(12)
C96 0.0512(13) 0.0716(15) 0.0573(13) 0.0059(11) 0.0216(10) -0.0043(11)
C97 0.0528(14) 0.0550(13) 0.0936(19) 0.0238(13) 0.0251(13) 0.0023(11)
C84 0.115(2) 0.0571(14) 0.0638(15) -0.0103(11) 0.0533(16) -0.0053(14)
C85 0.0638(17) 0.0490(13) 0.147(3) -0.0382(16) 0.0514(18) -0.0078(12)
C40 0.084(2) 0.0460(13) 0.115(2) 0.0223(14) 0.0509(18) 0.0208(13)
C41 0.084(2) 0.092(2) 0.0656(16) 0.0102(15) -0.0052(15) 0.0274(17)
Li2 0.0324(14) 0.0281(13) 0.0440(15) -0.0006(11) 0.0166(12) -0.0003(11)
Li1 0.0281(13) 0.0294(13) 0.0417(15) -0.0001(11) 0.0123(11) 0.0005(10)
C16 0.070(3) 0.040(2) 0.069(3) 0.025(2) 0.016(2) 0.001(2)
C14 0.066(3) 0.042(2) 0.085(4) 0.022(2) 0.038(3) 0.002(2)
C14A 0.058(3) 0.036(2) 0.087(4) 0.020(2) 0.006(3) -0.014(2)
C16A 0.077(4) 0.059(3) 0.062(3) 0.021(2) 0.031(3) -0.014(3)
C15A 0.089(4) 0.027(2) 0.110(5) 0.000(2) 0.048(4) 0.006(2)
C15 0.124(5) 0.033(2) 0.054(3) -0.0014(18) 0.031(3) -0.018(2)

loop_
_atom_type_symbol
_atom_type_description
_atom_type_scat_dispersion_real
_atom_type_scat_dispersion_imag
_atom_type_scat_source
C C 0.0181 0.0091 'International Tables Vol C Tables 4.2.6.8 and 6.1.1.4'
H H 0.0000 0.0000 'International Tables Vol C Tables 4.2.6.8 and 6.1.1.4'
B B 0.0090 0.0039 'International Tables Vol C Tables 4.2.6.8 and 6.1.1.4'
Li Li 0.0008 0.0003 'International Tables Vol C Tables 4.2.6.8 and 6.1.1.4'
N N 0.0311 0.0180 'International Tables Vol C Tables 4.2.6.8 and 6.1.1.4'
O O 0.0492 0.0322 'International Tables Vol C Tables 4.2.6.8 and 6.1.1.4'

loop_
_geom_angle_atom_site_label_1
_geom_angle_atom_site_label_2
_geom_angle_atom_site_label_3
_geom_angle
_geom_angle_site_symmetry_1
_geom_angle_site_symmetry_3
_geom_angle_publ_flag
B2 O2 Li2 125.36(13) . . ?
B2 O2 Li1 139.61(14) . . ?
Li1 O2 Li2 80.86(13) . . ?
B1 O1 Li2 134.69(14) . . ?
B1 O1 Li1 124.96(13) . . ?
Li2 O1 Li1 80.52(13) . . ?
C55 N4 C77 123.73(12) . . ?
C55 N4 B2 117.49(11) . . ?
C77 N4 B2 118.63(12) . . ?
C11 N2 C33 119.69(12) . . ?
C11 N2 B1 116.83(12) . . ?
C33 N2 B1 123.23(12) . . ?
C46 N3 C65 116.75(12) . . ?
C46 N3 B2 127.75(12) . . ?
C65 N3 B2 114.05(12) . . ?
C2 N1 C21 116.14(12) . . ?
C2 N1 B1 127.94(13) . . ?
C21 N1 B1 114.21(12) . . ?
C56 C55 N4 120.30(13) . . ?
C54 C55 N4 120.11(12) . . ?
C54 C55 C56 119.45(13) . . ?
C55 C56 C45 124.08(13) . . ?
C51 C56 C55 117.31(13) . . ?
C51 C56 C45 118.27(13) . . ?
C47 C46 N3 119.23(13) . . ?
C47 C46 C45 118.89(13) . . ?
C45 C46 N3 121.83(13) . . ?
C12 C11 N2 121.26(14) . . ?
C10 C11 N2 119.29(13) . . ?
C10 C11 C12 119.42(14) . . ?
C82 C77 N4 122.25(13) . . ?
C82 C77 C78 119.23(14) . . ?
C78 C77 N4 118.23(13) . . ?
C55 C54 H54 118.8 . . ?
C53 C54 C55 122.42(13) . . ?
C53 C54 H54 118.8 . . ?
C46 C47 H47 118.3 . . ?
C48 C47 C46 123.44(14) . . ?
C48 C47 H47 118.3 . . ?
C56 C51 H51 118.8 . . ?
C52 C51 C56 122.38(14) . . ?
C52 C51 H51 118.8 . . ?
C46 C45 C56 126.34(13) . . ?
C50 C45 C56 116.75(13) . . ?
C50 C45 C46 116.90(13) . . ?
C47 C48 C57 120.18(14) . . ?
C49 C48 C47 117.14(14) . . ?
C49 C48 C57 122.63(14) . . ?
C11 C12 C1 123.91(14) . . ?
C7 C12 C11 117.23(15) . . ?
C7 C12 C1 118.56(14) . . ?
C2 C1 C12 126.27(14) . . ?
C6 C1 C12 116.69(14) . . ?
C6 C1 C2 117.03(15) . . ?
N3 C65 Li2 102.37(11) . . ?
C66 C65 N3 120.57(13) . . ?
C66 C65 C70 121.03(14) . . ?
C66 C65 Li2 85.19(11) . . ?
C70 C65 N3 118.39(13) . . ?
C70 C65 Li2 81.48(11) . . ?
C77 C82 C87 123.83(13) . . ?
C81 C82 C77 118.77(15) . . ?
C81 C82 C87 117.35(14) . . ?
C54 C53 C52 117.53(14) . . ?
C54 C53 C61 123.42(13) . . ?
C52 C53 C61 119.04(13) . . ?
C38 C33 N2 123.13(14) . . ?
C38 C33 C34 119.08(14) . . ?
C34 C33 N2 117.77(14) . . ?
C11 C10 H10 118.7 . . ?
C9 C10 C11 122.69(15) . . ?
C9 C10 H10 118.7 . . ?
C66 C72 H72 108.3 . . ?
C66 C72 C71 110.27(14) . . ?
C66 C72 C73 111.39(14) . . ?
C71 C72 H72 108.3 . . ?
C73 C72 H72 108.3 . . ?
C73 C72 C71 110.20(14) . . ?
C1 C2 N1 122.00(14) . . ?
C3 C2 N1 119.02(14) . . ?
C3 C2 C1 118.93(14) . . ?
C65 C66 C72 122.52(14) . . ?
C65 C66 Li2 64.12(10) . . ?
C72 C66 Li2 117.78(11) . . ?
C67 C66 C65 118.15(14) . . ?
C67 C66 C72 119.32(14) . . ?
C67 C66 Li2 88.99(11) . . ?
N1 C21 Li1 101.43(11) . . ?
C22 C21 N1 120.40(13) . . ?
C22 C21 C26 120.76(15) . . ?
C22 C21 Li1 83.47(11) . . ?
C26 C21 N1 118.84(14) . . ?
C26 C21 Li1 84.74(11) . . ?
C21 C22 C28 122.55(14) . . ?
C21 C22 Li1 65.45(10) . . ?
C28 C22 Li1 116.39(11) . . ?
C23 C22 C21 118.46(15) . . ?
C23 C22 C28 118.92(14) . . ?
C23 C22 Li1 90.47(11) . . ?
C48 C49 H49 119.9 . . ?
C50 C49 C48 120.14(14) . . ?
C50 C49 H49 119.9 . . ?
C22 C28 H28 108.3 . . ?
C22 C28 C27 109.59(14) . . ?
C22 C28 C29 111.72(13) . . ?
C27 C28 H28 108.3 . . ?
C27 C28 C29 110.47(14) . . ?
C29 C28 H28 108.3 . . ?
C51 C52 C53 120.79(14) . . ?
C51 C52 H52 119.6 . . ?
C53 C52 H52 119.6 . . ?
C2 C3 H3 118.3 . . ?
C4 C3 C2 123.32(16) . . ?
C4 C3 H3 118.3 . . ?
C65 C70 C75 121.98(14) . . ?
C65 C70 Li2 66.83(10) . . ?
C69 C70 C65 118.30(15) . . ?
C69 C70 C75 119.70(15) . . ?
C69 C70 Li2 89.06(12) . . ?
C75 C70 Li2 115.23(13) . . ?
C33 C38 C43 124.03(14) . . ?
C37 C38 C33 118.67(16) . . ?
C37 C38 C43 117.27(15) . . ?
C82 C87 H87 108.4 . . ?
C82 C87 C86 112.19(13) . . ?
C82 C87 C88 109.77(14) . . ?
C86 C87 H87 108.4 . . ?
C88 C87 H87 108.4 . . ?
C88 C87 C86 109.71(14) . . ?
C45 C50 H50 118.3 . . ?
C49 C50 C45 123.47(15) . . ?
C49 C50 H50 118.3 . . ?
C82 C81 H81 119.0 . . ?
C80 C81 C82 121.96(16) . . ?
C80 C81 H81 119.0 . . ?
C3 C4 C13 120.67(16) . . ?
C5 C4 C3 117.38(15) . . ?
C5 C4 C13 121.94(15) . . ?
C12 C7 H7 118.7 . . ?
C8 C7 C12 122.51(15) . . ?
C8 C7 H7 118.7 . . ?
C21 C26 C31 122.39(15) . . ?
C21 C26 Li1 64.43(10) . . ?
C25 C26 C21 118.30(16) . . ?
C25 C26 C31 119.29(15) . . ?
C25 C26 Li1 90.98(12) . . ?
C31 C26 Li1 115.62(12) . . ?
C53 C61 C63 109.60(14) . . ?
C64 C61 C53 112.46(13) . . ?
C64 C61 C62 109.24(15) . . ?
C64 C61 C63 108.07(15) . . ?
C62 C61 C53 108.52(14) . . ?
C62 C61 C63 108.90(16) . . ?
C60 C57 C48 111.91(14) . . ?
C58 C57 C48 110.63(13) . . ?
C58 C57 C60 108.48(14) . . ?
C59 C57 C48 108.00(13) . . ?
C59 C57 C60 108.16(15) . . ?
C59 C57 C58 109.61(16) . . ?
C33 C34 C39 122.61(15) . . ?
C35 C34 C33 119.42(17) . . ?
C35 C34 C39 117.97(16) . . ?
C10 C9 C8 117.26(15) . . ?
C10 C9 C17 123.07(15) . . ?
C8 C9 C17 119.66(15) . . ?
C66 C67 H67 119.4 . . ?
C68 C67 C66 121.21(16) . . ?
C68 C67 H67 119.4 . . ?
C77 C78 C83 122.40(14) . . ?
C79 C78 C77 119.29(16) . . ?
C79 C78 C83 118.30(16) . . ?
C4 C5 H5 119.9 . . ?
C6 C5 C4 120.20(15) . . ?
C6 C5 H5 119.9 . . ?
C67 C68 H68 120.0 . . ?
C67 C68 C69 120.08(16) . . ?
C69 C68 H68 120.0 . . ?
C22 C23 H23 119.4 . . ?
C24 C23 C22 121.25(16) . . ?
C24 C23 H23 119.4 . . ?
C7 C8 C9 120.75(15) . . ?
C7 C8 H8 119.6 . . ?
C9 C8 H8 119.6 . . ?
C70 C69 H69 119.4 . . ?
C68 C69 C70 121.14(16) . . ?
C68 C69 H69 119.4 . . ?
C38 C37 H37 119.0 . . ?
C36 C37 C38 122.05(17) . . ?
C36 C37 H37 119.0 . . ?
C26 C25 H25 119.3 . . ?
C24 C25 C26 121.38(16) . . ?
C24 C25 H25 119.3 . . ?
C81 C80 H80 120.5 . . ?
C81 C80 C79 118.92(15) . . ?
C79 C80 H80 120.5 . . ?
C1 C6 H6 118.4 . . ?
C5 C6 C1 123.12(16) . . ?
C5 C6 H6 118.4 . . ?
C34 C35 H35 119.2 . . ?
C36 C35 C34 121.57(17) . . ?
C36 C35 H35 119.2 . . ?
C4 C13 C14 110.8(2) . . ?
C4 C13 C16A 105.6(2) . . ?
C4 C13 C15 108.6(2) . . ?
C16 C13 C4 115.4(2) . . ?
C16 C13 C14 107.4(3) . . ?
C16 C13 C15 107.9(3) . . ?
C14 C13 C15 106.4(4) . . ?
C14A C13 C4 113.8(2) . . ?
C14A C13 C16A 108.8(4) . . ?
C14A C13 C15A 113.7(4) . . ?
C15A C13 C4 107.0(3) . . ?
C15A C13 C16A 107.4(4) . . ?
C57 C60 H60A 109.5 . . ?
C57 C60 H60B 109.5 . . ?
C57 C60 H60C 109.5 . . ?
H60A C60 H60B 109.5 . . ?
H60A C60 H60C 109.5 . . ?
H60B C60 H60C 109.5 . . ?
C23 C24 C25 119.75(16) . . ?
C23 C24 H24 120.1 . . ?
C25 C24 H24 120.1 . . ?
C87 C86 H86A 109.5 . . ?
C87 C86 H86B 109.5 . . ?
C87 C86 H86C 109.5 . . ?
H86A C86 H86B 109.5 . . ?
H86A C86 H86C 109.5 . . ?
H86B C86 H86C 109.5 . . ?
C38 C43 H43 108.1 . . ?
C38 C43 C42 110.48(15) . . ?
C38 C43 C44 112.11(15) . . ?
C42 C43 H43 108.1 . . ?
C44 C43 H43 108.1 . . ?
C44 C43 C42 109.68(16) . . ?
C57 C58 H58A 109.5 . . ?
C57 C58 H58B 109.5 . . ?
C57 C58 H58C 109.5 . . ?
H58A C58 H58B 109.5 . . ?
H58A C58 H58C 109.5 . . ?
H58B C58 H58C 109.5 . . ?
O2 B2 N4 124.46(13) . . ?
O2 B2 N3 118.32(13) . . ?
N3 B2 N4 117.20(13) . . ?
C9 C17 C20 109.91(15) . . ?
C9 C17 C18 107.75(16) . . ?
C19 C17 C9 112.54(15) . . ?
C19 C17 C20 107.46(17) . . ?
C19 C17 C18 109.06(17) . . ?
C18 C17 C20 110.12(17) . . ?
C70 C75 H75 107.6 . . ?
C70 C75 C76 112.65(16) . . ?
C70 C75 C74 110.60(17) . . ?
C76 C75 H75 107.6 . . ?
C74 C75 H75 107.6 . . ?
C74 C75 C76 110.45(15) . . ?
C87 C88 H88A 109.5 . . ?
C87 C88 H88B 109.5 . . ?
C87 C88 H88C 109.5 . . ?
H88A C88 H88B 109.5 . . ?
H88A C88 H88C 109.5 . . ?
H88B C88 H88C 109.5 . . ?
C28 C27 H27A 109.5 . . ?
C28 C27 H27B 109.5 . . ?
C28 C27 H27C 109.5 . . ?
H27A C27 H27B 109.5 . . ?
H27A C27 H27C 109.5 . . ?
H27B C27 H27C 109.5 . . ?
C26 C31 H31 107.8 . . ?
C26 C31 C32 112.25(16) . . ?
C26 C31 C30 110.44(16) . . ?
C32 C31 H31 107.8 . . ?
C32 C31 C30 110.52(16) . . ?
C30 C31 H31 107.8 . . ?
C78 C79 H79 119.3 . . ?
C80 C79 C78 121.44(16) . . ?
C80 C79 H79 119.3 . . ?
O1 B1 N2 124.84(14) . . ?
O1 B1 N1 118.10(14) . . ?
N1 B1 N2 117.05(13) . . ?
C28 C29 H29A 109.5 . . ?
C28 C29 H29B 109.5 . . ?
C28 C29 H29C 109.5 . . ?
H29A C29 H29B 109.5 . . ?
H29A C29 H29C 109.5 . . ?
H29B C29 H29C 109.5 . . ?
C72 C71 H71A 109.5 . . ?
C72 C71 H71B 109.5 . . ?
C72 C71 H71C 109.5 . . ?
H71A C71 H71B 109.5 . . ?
H71A C71 H71C 109.5 . . ?
H71B C71 H71C 109.5 . . ?
C37 C36 H36 120.4 . . ?
C35 C36 C37 119.13(16) . . ?
C35 C36 H36 120.4 . . ?
C72 C73 H73A 109.5 . . ?
C72 C73 H73B 109.5 . . ?
C72 C73 H73C 109.5 . . ?
H73A C73 H73B 109.5 . . ?
H73A C73 H73C 109.5 . . ?
H73B C73 H73C 109.5 . . ?
C61 C64 H64A 109.5 . . ?
C61 C64 H64B 109.5 . . ?
C61 C64 H64C 109.5 . . ?
H64A C64 H64B 109.5 . . ?
H64A C64 H64C 109.5 . . ?
H64B C64 H64C 109.5 . . ?
C43 C42 H42A 109.5 . . ?
C43 C42 H42B 109.5 . . ?
C43 C42 H42C 109.5 . . ?
H42A C42 H42B 109.5 . . ?
H42A C42 H42C 109.5 . . ?
H42B C42 H42C 109.5 . . ?
C98 C99 H99 120.1 . . ?
C98 C99 C100 119.7(2) . . ?
C100 C99 H99 120.1 . . ?
C43 C44 H44A 109.5 . . ?
C43 C44 H44B 109.5 . . ?
C43 C44 H44C 109.5 . . ?
H44A C44 H44B 109.5 . . ?
H44A C44 H44C 109.5 . . ?
H44B C44 H44C 109.5 . . ?
C75 C76 H76A 109.5 . . ?
C75 C76 H76B 109.5 . . ?
C75 C76 H76C 109.5 . . ?
H76A C76 H76B 109.5 . . ?
H76A C76 H76C 109.5 . . ?
H76B C76 H76C 109.5 . . ?
C78 C83 H83 107.3 . . ?
C84 C83 C78 110.87(19) . . ?
C84 C83 H83 107.3 . . ?
C84 C83 C85 110.09(18) . . ?
C85 C83 C78 113.6(2) . . ?
C85 C83 H83 107.3 . . ?
C31 C32 H32A 109.5 . . ?
C31 C32 H32B 109.5 . . ?
C31 C32 H32C 109.5 . . ?
H32A C32 H32B 109.5 . . ?
H32A C32 H32C 109.5 . . ?
H32B C32 H32C 109.5 . . ?
C75 C74 H74A 109.5 . . ?
C75 C74 H74B 109.5 . . ?
C75 C74 H74C 109.5 . . ?
H74A C74 H74B 109.5 . . ?
H74A C74 H74C 109.5 . . ?
H74B C74 H74C 109.5 . . ?
C57 C59 H59A 109.5 . . ?
C57 C59 H59B 109.5 . . ?
C57 C59 H59C 109.5 . . ?
H59A C59 H59B 109.5 . . ?
H59A C59 H59C 109.5 . . ?
H59B C59 H59C 109.5 . . ?
C61 C62 H62A 109.5 . . ?
C61 C62 H62B 109.5 . . ?
C61 C62 H62C 109.5 . . ?
H62A C62 H62B 109.5 . . ?
H62A C62 H62C 109.5 . . ?
H62B C62 H62C 109.5 . . ?
C17 C19 H19A 109.5 . . ?
C17 C19 H19B 109.5 . . ?
C17 C19 H19C 109.5 . . ?
H19A C19 H19B 109.5 . . ?
H19A C19 H19C 109.5 . . ?
H19B C19 H19C 109.5 . . ?
C34 C39 H39 107.3 . . ?
C34 C39 C40 111.9(2) . . ?
C40 C39 H39 107.3 . . ?
C41 C39 C34 111.7(2) . . ?
C41 C39 H39 107.3 . . ?
C41 C39 C40 110.9(2) . . ?
C61 C63 H63A 109.5 . . ?
C61 C63 H63B 109.5 . . ?
C61 C63 H63C 109.5 . . ?
H63A C63 H63B 109.5 . . ?
H63A C63 H63C 109.5 . . ?
H63B C63 H63C 109.5 . . ?
C17 C20 H20A 109.5 . . ?
C17 C20 H20B 109.5 . . ?
C17 C20 H20C 109.5 . . ?
H20A C20 H20B 109.5 . . ?
H20A C20 H20C 109.5 . . ?
H20B C20 H20C 109.5 . . ?
C100 C95 H95 120.1 . . ?
C96 C95 H95 120.1 . . ?
C96 C95 C100 119.7(2) . . ?
C99 C98 H98 120.1 . . ?
C97 C98 C99 119.9(2) . . ?
C97 C98 H98 120.1 . . ?
C17 C18 H18A 109.5 . . ?
C17 C18 H18B 109.5 . . ?
C17 C18 H18C 109.5 . . ?
H18A C18 H18B 109.5 . . ?
H18A C18 H18C 109.5 . . ?
H18B C18 H18C 109.5 . . ?
C99 C100 C95 120.4(2) . . ?
C99 C100 H100 119.8 . . ?
C95 C100 H100 119.8 . . ?
C31 C30 H30A 109.5 . . ?
C31 C30 H30B 109.5 . . ?
C31 C30 H30C 109.5 . . ?
H30A C30 H30B 109.5 . . ?
H30A C30 H30C 109.5 . . ?
H30B C30 H30C 109.5 . . ?
C90 C89 H89 120.0 . . ?
C90 C89 C94 120.0 . . ?
C94 C89 H89 120.0 . . ?
C89 C90 H90 120.0 . . ?
C91 C90 C89 120.0 . . ?
C91 C90 H90 120.0 . . ?
C90 C91 H91 120.0 . . ?
C90 C91 C92 120.0 . . ?
C92 C91 H91 120.0 . . ?
C91 C92 H92 120.0 . . ?
C93 C92 C91 120.0 . . ?
C93 C92 H92 120.0 . . ?
C92 C93 H93 120.0 . . ?
C92 C93 C94 120.0 . . ?
C94 C93 H93 120.0 . . ?
C89 C94 H94 120.0 . . ?
C93 C94 C89 120.0 . . ?
C93 C94 H94 120.0 . . ?
C95 C96 H96 120.1 . . ?
C95 C96 C97 119.8(2) . . ?
C97 C96 H96 120.1 . . ?
C98 C97 C96 120.5(2) . . ?
C98 C97 H97 119.7 . . ?
C96 C97 H97 119.7 . . ?
C83 C84 H84A 109.5 . . ?
C83 C84 H84B 109.5 . . ?
C83 C84 H84C 109.5 . . ?
H84A C84 H84B 109.5 . . ?
H84A C84 H84C 109.5 . . ?
H84B C84 H84C 109.5 . . ?
C83 C85 H85A 109.5 . . ?
C83 C85 H85B 109.5 . . ?
C83 C85 H85C 109.5 . . ?
H85A C85 H85B 109.5 . . ?
H85A C85 H85C 109.5 . . ?
H85B C85 H85C 109.5 . . ?
C39 C40 H40A 109.5 . . ?
C39 C40 H40B 109.5 . . ?
C39 C40 H40C 109.5 . . ?
H40A C40 H40B 109.5 . . ?
H40A C40 H40C 109.5 . . ?
H40B C40 H40C 109.5 . . ?
C39 C41 H41A 109.5 . . ?
C39 C41 H41B 109.5 . . ?
C39 C41 H41C 109.5 . . ?
H41A C41 H41B 109.5 . . ?
H41A C41 H41C 109.5 . . ?
H41B C41 H41C 109.5 . . ?
O2 Li2 C65 75.95(11) . . ?
O2 Li2 C66 98.12(12) . . ?
O2 Li2 C70 84.54(11) . . ?
O1 Li2 O2 99.24(14) . . ?
O1 Li2 C65 150.47(16) . . ?
O1 Li2 C66 126.17(15) . . ?
O1 Li2 C70 176.03(16) . . ?
C65 Li2 C66 30.69(6) . . ?
C65 Li2 C70 31.68(6) . . ?
C70 Li2 C66 53.97(7) . . ?
O2 Li1 O1 99.27(14) . . ?
O2 Li1 C21 146.54(16) . . ?
O2 Li1 C22 122.68(14) . . ?
O2 Li1 C26 175.88(16) . . ?
O1 Li1 C21 75.94(10) . . ?
O1 Li1 C22 99.35(12) . . ?
O1 Li1 C26 83.19(11) . . ?
C21 Li1 C22 31.08(6) . . ?
C21 Li1 C26 30.83(6) . . ?
C22 Li1 C26 53.43(7) . . ?
C13 C16 H16A 109.5 . . ?
C13 C16 H16B 109.5 . . ?
C13 C16 H16C 109.5 . . ?
H16A C16 H16B 109.5 . . ?
H16A C16 H16C 109.5 . . ?
H16B C16 H16C 109.5 . . ?
C13 C14 H14A 109.5 . . ?
C13 C14 H14B 109.5 . . ?
C13 C14 H14C 109.5 . . ?
H14A C14 H14B 109.5 . . ?
H14A C14 H14C 109.5 . . ?
H14B C14 H14C 109.5 . . ?
C13 C14A H14D 109.5 . . ?
C13 C14A H14E 109.5 . . ?
C13 C14A H14F 109.5 . . ?
H14D C14A H14E 109.5 . . ?
H14D C14A H14F 109.5 . . ?
H14E C14A H14F 109.5 . . ?
C13 C16A H16D 109.5 . . ?
C13 C16A H16E 109.5 . . ?
C13 C16A H16F 109.5 . . ?
H16D C16A H16E 109.5 . . ?
H16D C16A H16F 109.5 . . ?
H16E C16A H16F 109.5 . . ?
C13 C15A H15A 109.5 . . ?
C13 C15A H15B 109.5 . . ?
C13 C15A H15C 109.5 . . ?
H15A C15A H15B 109.5 . . ?
H15A C15A H15C 109.5 . . ?
H15B C15A H15C 109.5 . . ?
C13 C15 H15D 109.5 . . ?
C13 C15 H15E 109.5 . . ?
C13 C15 H15F 109.5 . . ?
H15D C15 H15E 109.5 . . ?
H15D C15 H15F 109.5 . . ?
H15E C15 H15F 109.5 . . ?
C112 C111 H111 120.0 . . ?
C112 C111 C110 120.0 . . ?
C110 C111 H111 120.0 . . ?
C111 C112 H112 120.0 . . ?
C107 C112 C111 120.0 . . ?
C107 C112 H112 120.0 . . ?
C112 C107 H107 120.0 . . ?
C112 C107 C108 120.0 . . ?
C108 C107 H107 120.0 . . ?
C107 C108 H108 120.0 . . ?
C109 C108 C107 120.0 . . ?
C109 C108 H108 120.0 . . ?
C108 C109 H109 120.0 . . ?
C108 C109 C110 120.0 . . ?
C110 C109 H109 120.0 . . ?
C111 C110 H110 120.0 . . ?
C109 C110 C111 120.0 . . ?
C109 C110 H110 120.0 . . ?
C102 C101 H101 120.0 . . ?
C102 C101 C106 120.0 . . ?
C106 C101 H101 120.0 . . ?
C101 C102 H102 120.0 . . ?
C103 C102 C101 120.0 . . ?
C103 C102 H102 120.0 . . ?
C102 C103 H103 120.0 . . ?
C104 C103 C102 120.0 . . ?
C104 C103 H103 120.0 . . ?
C103 C104 H104 120.0 . . ?
C105 C104 C103 120.0 . . ?
C105 C104 H104 120.0 . . ?
C104 C105 H105 120.0 . . ?
C104 C105 C106 120.0 . . ?
C106 C105 H105 120.0 . . ?
C101 C106 H106 120.0 . . ?
C105 C106 C101 120.0 . . ?
C105 C106 H106 120.0 . . ?

loop_
_geom_bond_atom_site_label_1
_geom_bond_atom_site_label_2
_geom_bond_distance
_geom_bond_site_symmetry_2
_geom_bond_publ_flag
O2 B2 1.322(2) . ?
O2 Li2 1.880(3) . ?
O2 Li1 1.829(3) . ?
O1 B1 1.320(2) . ?
O1 Li2 1.836(3) . ?
O1 Li1 1.886(3) . ?
N4 C55 1.4138(18) . ?
N4 C77 1.4429(18) . ?
N4 B2 1.490(2) . ?
N2 C11 1.4129(19) . ?
N2 C33 1.4419(18) . ?
N2 B1 1.490(2) . ?
N3 C46 1.4106(18) . ?
N3 C65 1.4368(18) . ?
N3 B2 1.475(2) . ?
N1 C2 1.4121(19) . ?
N1 C21 1.440(2) . ?
N1 B1 1.475(2) . ?
C55 C56 1.4096(19) . ?
C55 C54 1.407(2) . ?
C56 C51 1.406(2) . ?
C56 C45 1.489(2) . ?
C46 C47 1.405(2) . ?
C46 C45 1.408(2) . ?
C11 C12 1.410(2) . ?
C11 C10 1.406(2) . ?
C77 C82 1.408(2) . ?
C77 C78 1.415(2) . ?
C54 H54 0.9500 . ?
C54 C53 1.390(2) . ?
C47 H47 0.9500 . ?
C47 C48 1.394(2) . ?
C51 H51 0.9500 . ?
C51 C52 1.377(2) . ?
C45 C50 1.400(2) . ?
C48 C49 1.389(2) . ?
C48 C57 1.534(2) . ?
C12 C1 1.487(2) . ?
C12 C7 1.403(2) . ?
C1 C2 1.411(2) . ?
C1 C6 1.404(2) . ?
C65 C66 1.406(2) . ?
C65 C70 1.416(2) . ?
C65 Li2 2.478(3) . ?
C82 C87 1.518(2) . ?
C82 C81 1.401(2) . ?
C53 C52 1.400(2) . ?
C53 C61 1.533(2) . ?
C33 C38 1.408(2) . ?
C33 C34 1.418(2) . ?
C10 H10 0.9500 . ?
C10 C9 1.388(2) . ?
C72 H72 1.0000 . ?
C72 C66 1.515(2) . ?
C72 C71 1.532(2) . ?
C72 C73 1.528(2) . ?
C2 C3 1.401(2) . ?
C66 C67 1.401(2) . ?
C66 Li2 2.745(3) . ?
C21 C22 1.408(2) . ?
C21 C26 1.410(2) . ?
C21 Li1 2.481(3) . ?
C22 C28 1.517(2) . ?
C22 C23 1.397(2) . ?
C22 Li1 2.710(3) . ?
C49 H49 0.9500 . ?
C49 C50 1.385(2) . ?
C28 H28 1.0000 . ?
C28 C27 1.532(2) . ?
C28 C29 1.532(2) . ?
C52 H52 0.9500 . ?
C3 H3 0.9500 . ?
C3 C4 1.394(2) . ?
C70 C69 1.393(2) . ?
C70 C75 1.522(2) . ?
C70 Li2 2.666(3) . ?
C38 C37 1.401(2) . ?
C38 C43 1.518(2) . ?
C87 H87 1.0000 . ?
C87 C86 1.538(2) . ?
C87 C88 1.538(2) . ?
C50 H50 0.9500 . ?
C81 H81 0.9500 . ?
C81 C80 1.376(3) . ?
C4 C5 1.390(3) . ?
C4 C13 1.534(2) . ?
C7 H7 0.9500 . ?
C7 C8 1.378(2) . ?
C26 C25 1.397(2) . ?
C26 C31 1.522(2) . ?
C26 Li1 2.739(3) . ?
C61 C64 1.520(2) . ?
C61 C62 1.531(3) . ?
C61 C63 1.536(3) . ?
C57 C60 1.531(2) . ?
C57 C58 1.531(2) . ?
C57 C59 1.531(2) . ?
C34 C35 1.393(2) . ?
C34 C39 1.511(3) . ?
C9 C8 1.404(2) . ?
C9 C17 1.534(2) . ?
C67 H67 0.9500 . ?
C67 C68 1.382(3) . ?
C78 C79 1.395(2) . ?
C78 C83 1.519(3) . ?
C5 H5 0.9500 . ?
C5 C6 1.383(3) . ?
C68 H68 0.9500 . ?
C68 C69 1.385(3) . ?
C23 H23 0.9500 . ?
C23 C24 1.381(3) . ?
C8 H8 0.9500 . ?
C69 H69 0.9500 . ?
C37 H37 0.9500 . ?
C37 C36 1.376(3) . ?
C25 H25 0.9500 . ?
C25 C24 1.383(3) . ?
C80 H80 0.9500 . ?
C80 C79 1.382(3) . ?
C6 H6 0.9500 . ?
C35 H35 0.9500 . ?
C35 C36 1.370(3) . ?
C13 C16 1.487(5) . ?
C13 C14 1.558(5) . ?
C13 C14A 1.455(5) . ?
C13 C16A 1.570(5) . ?
C13 C15A 1.532(5) . ?
C13 C15 1.567(5) . ?
C60 H60A 0.9800 . ?
C60 H60B 0.9800 . ?
C60 H60C 0.9800 . ?
C24 H24 0.9500 . ?
C86 H86A 0.9800 . ?
C86 H86B 0.9800 . ?
C86 H86C 0.9800 . ?
C43 H43 1.0000 . ?
C43 C42 1.540(2) . ?
C43 C44 1.526(3) . ?
C58 H58A 0.9800 . ?
C58 H58B 0.9800 . ?
C58 H58C 0.9800 . ?
C17 C19 1.526(3) . ?
C17 C20 1.534(3) . ?
C17 C18 1.534(3) . ?
C75 H75 1.0000 . ?
C75 C76 1.530(3) . ?
C75 C74 1.530(3) . ?
C88 H88A 0.9800 . ?
C88 H88B 0.9800 . ?
C88 H88C 0.9800 . ?
C27 H27A 0.9800 . ?
C27 H27B 0.9800 . ?
C27 H27C 0.9800 . ?
C31 H31 1.0000 . ?
C31 C32 1.529(3) . ?
C31 C30 1.531(3) . ?
C79 H79 0.9500 . ?
C29 H29A 0.9800 . ?
C29 H29B 0.9800 . ?
C29 H29C 0.9800 . ?
C71 H71A 0.9800 . ?
C71 H71B 0.9800 . ?
C71 H71C 0.9800 . ?
C36 H36 0.9500 . ?
C73 H73A 0.9800 . ?
C73 H73B 0.9800 . ?
C73 H73C 0.9800 . ?
C64 H64A 0.9800 . ?
C64 H64B 0.9800 . ?
C64 H64C 0.9800 . ?
C42 H42A 0.9800 . ?
C42 H42B 0.9800 . ?
C42 H42C 0.9800 . ?
C99 H99 0.9500 . ?
C99 C98 1.372(3) . ?
C99 C100 1.374(3) . ?
C44 H44A 0.9800 . ?
C44 H44B 0.9800 . ?
C44 H44C 0.9800 . ?
C76 H76A 0.9800 . ?
C76 H76B 0.9800 . ?
C76 H76C 0.9800 . ?
C83 H83 1.0000 . ?
C83 C84 1.515(4) . ?
C83 C85 1.518(4) . ?
C32 H32A 0.9800 . ?
C32 H32B 0.9800 . ?
C32 H32C 0.9800 . ?
C74 H74A 0.9800 . ?
C74 H74B 0.9800 . ?
C74 H74C 0.9800 . ?
C59 H59A 0.9800 . ?
C59 H59B 0.9800 . ?
C59 H59C 0.9800 . ?
C62 H62A 0.9800 . ?
C62 H62B 0.9800 . ?
C62 H62C 0.9800 . ?
C19 H19A 0.9800 . ?
C19 H19B 0.9800 . ?
C19 H19C 0.9800 . ?
C39 H39 1.0000 . ?
C39 C40 1.534(4) . ?
C39 C41 1.506(4) . ?
C63 H63A 0.9800 . ?
C63 H63B 0.9800 . ?
C63 H63C 0.9800 . ?
C20 H20A 0.9800 . ?
C20 H20B 0.9800 . ?
C20 H20C 0.9800 . ?
C95 H95 0.9500 . ?
C95 C100 1.378(3) . ?
C95 C96 1.373(4) . ?
C98 H98 0.9500 . ?
C98 C97 1.371(4) . ?
C18 H18A 0.9800 . ?
C18 H18B 0.9800 . ?
C18 H18C 0.9800 . ?
C100 H100 0.9500 . ?
C30 H30A 0.9800 . ?
C30 H30B 0.9800 . ?
C30 H30C 0.9800 . ?
C89 H89 0.9500 . ?
C89 C90 1.3900 . ?
C89 C94 1.3900 . ?
C90 H90 0.9500 . ?
C90 C91 1.3900 . ?
C91 H91 0.9500 . ?
C91 C92 1.3900 . ?
C92 H92 0.9500 . ?
C92 C93 1.3900 . ?
C93 H93 0.9500 . ?
C93 C94 1.3900 . ?
C94 H94 0.9500 . ?
C96 H96 0.9500 . ?
C96 C97 1.373(4) . ?
C97 H97 0.9500 . ?
C84 H84A 0.9800 . ?
C84 H84B 0.9800 . ?
C84 H84C 0.9800 . ?
C85 H85A 0.9800 . ?
C85 H85B 0.9800 . ?
C85 H85C 0.9800 . ?
C40 H40A 0.9800 . ?
C40 H40B 0.9800 . ?
C40 H40C 0.9800 . ?
C41 H41A 0.9800 . ?
C41 H41B 0.9800 . ?
C41 H41C 0.9800 . ?
C16 H16A 0.9800 . ?
C16 H16B 0.9800 . ?
C16 H16C 0.9800 . ?
C14 H14A 0.9800 . ?
C14 H14B 0.9800 . ?
C14 H14C 0.9800 . ?
C14A H14D 0.9800 . ?
C14A H14E 0.9800 . ?
C14A H14F 0.9800 . ?
C16A H16D 0.9800 . ?
C16A H16E 0.9800 . ?
C16A H16F 0.9800 . ?
C15A H15A 0.9800 . ?
C15A H15B 0.9800 . ?
C15A H15C 0.9800 . ?
C15 H15D 0.9800 . ?
C15 H15E 0.9800 . ?
C15 H15F 0.9800 . ?
C111 H111 0.9500 . ?
C111 C112 1.3900 . ?
C111 C110 1.3900 . ?
C112 H112 0.9500 . ?
C112 C107 1.3900 . ?
C107 H107 0.9500 . ?
C107 C108 1.3900 . ?
C108 H108 0.9500 . ?
C108 C109 1.3900 . ?
C109 H109 0.9500 . ?
C109 C110 1.3900 . ?
C110 H110 0.9500 . ?
C101 H101 0.9500 . ?
C101 C102 1.3900 . ?
C101 C106 1.3900 . ?
C102 H102 0.9500 . ?
C102 C103 1.3900 . ?
C103 H103 0.9500 . ?
C103 C104 1.3900 . ?
C104 H104 0.9500 . ?
C104 C105 1.3900 . ?
C105 H105 0.9500 . ?
C105 C106 1.3900 . ?
C106 H106 0.9500 . ?

loop_
_geom_torsion_atom_site_label_1
_geom_torsion_atom_site_label_2
_geom_torsion_atom_site_label_3
_geom_torsion_atom_site_label_4
_geom_torsion
_geom_torsion_site_symmetry_1
_geom_torsion_site_symmetry_2
_geom_torsion_site_symmetry_3
_geom_torsion_site_symmetry_4
_geom_torsion_publ_flag
N4 C55 C56 C51 171.57(13) . . . . ?
N4 C55 C56 C45 -15.3(2) . . . . ?
N4 C55 C54 C53 -172.89(13) . . . . ?
N4 C77 C82 C87 -15.2(2) . . . . ?
N4 C77 C82 C81 167.47(14) . . . . ?
N4 C77 C78 C79 -169.03(16) . . . . ?
N4 C77 C78 C83 12.0(3) . . . . ?
N2 C11 C12 C1 -12.6(2) . . . . ?
N2 C11 C12 C7 173.87(14) . . . . ?
N2 C11 C10 C9 -175.67(14) . . . . ?
N2 C33 C38 C37 175.45(15) . . . . ?
N2 C33 C38 C43 -6.7(2) . . . . ?
N2 C33 C34 C35 -177.70(15) . . . . ?
N2 C33 C34 C39 2.8(3) . . . . ?
N3 C46 C47 C48 177.06(13) . . . . ?
N3 C46 C45 C56 2.0(2) . . . . ?
N3 C46 C45 C50 -178.06(13) . . . . ?
N3 C65 C66 C72 6.2(2) . . . . ?
N3 C65 C66 C67 -175.17(13) . . . . ?
N3 C65 C66 Li2 -101.53(14) . . . . ?
N3 C65 C70 C69 175.00(14) . . . . ?
N3 C65 C70 C75 -6.7(2) . . . . ?
N3 C65 C70 Li2 99.51(14) . . . . ?
N1 C2 C3 C4 177.78(14) . . . . ?
N1 C21 C22 C28 7.3(2) . . . . ?
N1 C21 C22 C23 -175.71(13) . . . . ?
N1 C21 C22 Li1 -99.44(14) . . . . ?
N1 C21 C26 C25 176.50(14) . . . . ?
N1 C21 C26 C31 -5.2(2) . . . . ?
N1 C21 C26 Li1 100.16(14) . . . . ?
C55 N4 C77 C82 106.45(17) . . . . ?
C55 N4 C77 C78 -79.68(19) . . . . ?
C55 N4 B2 O2 -114.71(16) . . . . ?
C55 N4 B2 N3 67.08(17) . . . . ?
C55 C56 C51 C52 2.8(2) . . . . ?
C55 C56 C45 C46 43.2(2) . . . . ?
C55 C56 C45 C50 -136.78(15) . . . . ?
C55 C54 C53 C52 0.1(2) . . . . ?
C55 C54 C53 C61 178.98(14) . . . . ?
C56 C55 C54 C53 2.8(2) . . . . ?
C56 C51 C52 C53 0.2(3) . . . . ?
C56 C45 C50 C49 -178.61(15) . . . . ?
C46 N3 C65 C66 -80.66(17) . . . . ?
C46 N3 C65 C70 100.71(15) . . . . ?
C46 N3 C65 Li2 -172.37(12) . . . . ?
C46 N3 B2 O2 175.16(13) . . . . ?
C46 N3 B2 N4 -6.5(2) . . . . ?
C46 C47 C48 C49 0.8(2) . . . . ?
C46 C47 C48 C57 178.39(13) . . . . ?
C46 C45 C50 C49 1.4(2) . . . . ?
C11 N2 C33 C38 105.31(18) . . . . ?
C11 N2 C33 C34 -76.33(18) . . . . ?
C11 N2 B1 O1 -114.32(17) . . . . ?
C11 N2 B1 N1 66.50(17) . . . . ?
C11 C12 C1 C2 41.3(2) . . . . ?
C11 C12 C1 C6 -137.58(16) . . . . ?
C11 C12 C7 C8 3.3(2) . . . . ?
C11 C10 C9 C8 0.5(2) . . . . ?
C11 C10 C9 C17 -178.40(15) . . . . ?
C77 N4 C55 C56 131.73(15) . . . . ?
C77 N4 C55 C54 -52.6(2) . . . . ?
C77 N4 B2 O2 60.91(19) . . . . ?
C77 N4 B2 N3 -117.30(14) . . . . ?
C77 C82 C87 C86 123.46(16) . . . . ?
C77 C82 C87 C88 -114.28(16) . . . . ?
C77 C82 C81 C80 2.3(3) . . . . ?
C77 C78 C79 C80 0.5(3) . . . . ?
C77 C78 C83 C84 108.5(2) . . . . ?
C77 C78 C83 C85 -126.9(2) . . . . ?
C54 C55 C56 C51 -4.2(2) . . . . ?
C54 C55 C56 C45 169.00(14) . . . . ?
C54 C53 C52 C51 -1.6(2) . . . . ?
C54 C53 C61 C64 -6.5(2) . . . . ?
C54 C53 C61 C62 114.42(17) . . . . ?
C54 C53 C61 C63 -126.77(17) . . . . ?
C47 C46 C45 C56 179.34(13) . . . . ?
C47 C46 C45 C50 -0.7(2) . . . . ?
C47 C48 C49 C50 -0.1(2) . . . . ?
C47 C48 C57 C60 172.13(14) . . . . ?
C47 C48 C57 C58 51.03(19) . . . . ?
C47 C48 C57 C59 -68.93(19) . . . . ?
C51 C56 C45 C46 -143.73(15) . . . . ?
C51 C56 C45 C50 36.3(2) . . . . ?
C45 C56 C51 C52 -170.81(15) . . . . ?
C45 C46 C47 C48 -0.4(2) . . . . ?
C48 C49 C50 C45 -1.1(3) . . . . ?
C12 C11 C10 C9 2.6(2) . . . . ?
C12 C1 C2 N1 2.4(2) . . . . ?
C12 C1 C2 C3 179.68(14) . . . . ?
C12 C1 C6 C5 -179.43(15) . . . . ?
C12 C7 C8 C9 -0.2(3) . . . . ?
C1 C12 C7 C8 -170.60(15) . . . . ?
C1 C2 C3 C4 0.4(2) . . . . ?
C65 N3 C46 C47 -16.04(19) . . . . ?
C65 N3 C46 C45 161.30(13) . . . . ?
C65 N3 B2 O2 -19.21(18) . . . . ?
C65 N3 B2 N4 159.12(12) . . . . ?
C65 C66 C67 C68 -1.2(2) . . . . ?
C65 C70 C69 C68 1.6(2) . . . . ?
C65 C70 C75 C76 116.19(17) . . . . ?
C65 C70 C75 C74 -119.67(17) . . . . ?
C82 C77 C78 C79 5.0(2) . . . . ?
C82 C77 C78 C83 -173.94(18) . . . . ?
C82 C81 C80 C79 3.1(3) . . . . ?
C33 N2 C11 C12 130.88(15) . . . . ?
C33 N2 C11 C10 -50.9(2) . . . . ?
C33 N2 B1 O1 60.0(2) . . . . ?
C33 N2 B1 N1 -119.20(15) . . . . ?
C33 C38 C37 C36 3.0(3) . . . . ?
C33 C38 C43 C42 -122.88(17) . . . . ?
C33 C38 C43 C44 114.45(18) . . . . ?
C33 C34 C35 C36 1.5(3) . . . . ?
C33 C34 C39 C40 -124.6(2) . . . . ?
C33 C34 C39 C41 110.3(2) . . . . ?
C10 C11 C12 C1 169.19(14) . . . . ?
C10 C11 C12 C7 -4.3(2) . . . . ?
C10 C9 C8 C7 -1.7(3) . . . . ?
C10 C9 C17 C19 -6.8(2) . . . . ?
C10 C9 C17 C20 -126.53(19) . . . . ?
C10 C9 C17 C18 113.5(2) . . . . ?
C72 C66 C67 C68 177.46(15) . . . . ?
C2 N1 C21 C22 -81.18(17) . . . . ?
C2 N1 C21 C26 99.47(16) . . . . ?
C2 N1 C21 Li1 -170.27(12) . . . . ?
C2 N1 B1 O1 175.12(13) . . . . ?
C2 N1 B1 N2 -5.6(2) . . . . ?
C2 C1 C6 C5 1.6(2) . . . . ?
C2 C3 C4 C5 0.6(2) . . . . ?
C2 C3 C4 C13 179.47(15) . . . . ?
C66 C65 C70 C69 -3.6(2) . . . . ?
C66 C65 C70 C75 174.67(15) . . . . ?
C66 C65 C70 Li2 -79.11(14) . . . . ?
C66 C67 C68 C69 -0.8(3) . . . . ?
C21 N1 C2 C1 161.79(13) . . . . ?
C21 N1 C2 C3 -15.47(19) . . . . ?
C21 N1 B1 O1 -20.53(19) . . . . ?
C21 N1 B1 N2 158.71(12) . . . . ?
C21 C22 C28 C27 115.04(16) . . . . ?
C21 C22 C28 C29 -122.19(16) . . . . ?
C21 C22 C23 C24 -1.9(2) . . . . ?
C21 C26 C25 C24 0.3(2) . . . . ?
C21 C26 C31 C32 118.67(18) . . . . ?
C21 C26 C31 C30 -117.51(18) . . . . ?
C22 C21 C26 C25 -2.8(2) . . . . ?
C22 C21 C26 C31 175.50(15) . . . . ?
C22 C21 C26 Li1 -79.18(14) . . . . ?
C22 C23 C24 C25 -0.5(3) . . . . ?
C49 C48 C57 C60 -10.4(2) . . . . ?
C49 C48 C57 C58 -131.48(16) . . . . ?
C49 C48 C57 C59 108.56(18) . . . . ?
C28 C22 C23 C24 175.17(15) . . . . ?
C52 C53 C61 C64 172.32(16) . . . . ?
C52 C53 C61 C62 -66.72(19) . . . . ?
C52 C53 C61 C63 52.1(2) . . . . ?
C3 C4 C5 C6 -0.5(3) . . . . ?
C3 C4 C13 C16 175.4(3) . . . . ?
C3 C4 C13 C14 53.1(3) . . . . ?
C3 C4 C13 C14A 5.7(4) . . . . ?
C3 C4 C13 C16A 125.0(3) . . . . ?
C3 C4 C13 C15A -120.7(3) . . . . ?
C3 C4 C13 C15 -63.4(3) . . . . ?
C70 C65 C66 C72 -175.18(14) . . . . ?
C70 C65 C66 C67 3.4(2) . . . . ?
C70 C65 C66 Li2 77.06(15) . . . . ?
C38 C33 C34 C35 0.7(2) . . . . ?
C38 C33 C34 C39 -178.74(18) . . . . ?
C38 C37 C36 C35 -0.7(3) . . . . ?
C87 C82 C81 C80 -175.23(16) . . . . ?
C81 C82 C87 C86 -59.15(19) . . . . ?
C81 C82 C87 C88 63.10(18) . . . . ?
C81 C80 C79 C78 -4.5(3) . . . . ?
C4 C5 C6 C1 -0.6(3) . . . . ?
C7 C12 C1 C2 -145.29(16) . . . . ?
C7 C12 C1 C6 35.9(2) . . . . ?
C26 C21 C22 C28 -173.36(14) . . . . ?
C26 C21 C22 C23 3.6(2) . . . . ?
C26 C21 C22 Li1 79.89(15) . . . . ?
C26 C25 C24 C23 1.3(3) . . . . ?
C61 C53 C52 C51 179.45(15) . . . . ?
C57 C48 C49 C50 -177.64(15) . . . . ?
C34 C33 C38 C37 -2.9(2) . . . . ?
C34 C33 C38 C43 174.96(15) . . . . ?
C34 C35 C36 C37 -1.6(3) . . . . ?
C67 C68 C69 C70 0.6(3) . . . . ?
C78 C77 C82 C87 171.02(15) . . . . ?
C78 C77 C82 C81 -6.3(2) . . . . ?
C5 C4 C13 C16 -5.8(4) . . . . ?
C5 C4 C13 C14 -128.1(3) . . . . ?
C5 C4 C13 C14A -175.4(4) . . . . ?
C5 C4 C13 C16A -56.2(3) . . . . ?
C5 C4 C13 C15A 58.1(4) . . . . ?
C5 C4 C13 C15 115.4(3) . . . . ?
C23 C22 C28 C27 -61.93(19) . . . . ?
C23 C22 C28 C29 60.84(19) . . . . ?
C8 C9 C17 C19 174.30(17) . . . . ?
C8 C9 C17 C20 54.6(2) . . . . ?
C8 C9 C17 C18 -65.4(2) . . . . ?
C69 C70 C75 C76 -65.5(2) . . . . ?
C69 C70 C75 C74 58.6(2) . . . . ?
C37 C38 C43 C42 55.0(2) . . . . ?
C37 C38 C43 C44 -67.7(2) . . . . ?
C25 C26 C31 C32 -63.0(2) . . . . ?
C25 C26 C31 C30 60.8(2) . . . . ?
C6 C1 C2 N1 -178.73(14) . . . . ?
C6 C1 C2 C3 -1.5(2) . . . . ?
C35 C34 C39 C40 55.9(3) . . . . ?
C35 C34 C39 C41 -69.2(3) . . . . ?
C13 C4 C5 C6 -179.38(16) . . . . ?
C43 C38 C37 C36 -175.04(17) . . . . ?
B2 O2 Li2 O1 -143.75(13) . . . . ?
B2 O2 Li2 C65 6.48(16) . . . . ?
B2 O2 Li2 C66 -14.91(18) . . . . ?
B2 O2 Li2 C70 37.47(16) . . . . ?
B2 O2 Li1 O1 133.22(17) . . . . ?
B2 O2 Li1 C21 54.7(4) . . . . ?
B2 O2 Li1 C22 25.7(3) . . . . ?
B2 N4 C55 C56 -52.90(18) . . . . ?
B2 N4 C55 C54 122.81(15) . . . . ?
B2 N4 C77 C82 -68.88(19) . . . . ?
B2 N4 C77 C78 104.99(17) . . . . ?
B2 N3 C46 C47 149.27(14) . . . . ?
B2 N3 C46 C45 -33.4(2) . . . . ?
B2 N3 C65 C66 112.03(15) . . . . ?
B2 N3 C65 C70 -66.60(17) . . . . ?
B2 N3 C65 Li2 20.32(14) . . . . ?
C17 C9 C8 C7 177.27(16) . . . . ?
C75 C70 C69 C68 -176.76(16) . . . . ?
C31 C26 C25 C24 -178.07(16) . . . . ?
C79 C78 C83 C84 -70.5(3) . . . . ?
C79 C78 C83 C85 54.1(3) . . . . ?
B1 O1 Li2 O2 128.24(16) . . . . ?
B1 O1 Li2 C65 50.5(4) . . . . ?
B1 O1 Li2 C66 21.0(3) . . . . ?
B1 O1 Li1 O2 -136.35(14) . . . . ?
B1 O1 Li1 C21 9.81(16) . . . . ?
B1 O1 Li1 C22 -10.80(18) . . . . ?
B1 O1 Li1 C26 40.31(16) . . . . ?
B1 N2 C11 C12 -54.61(19) . . . . ?
B1 N2 C11 C10 123.59(15) . . . . ?
B1 N2 C33 C38 -68.8(2) . . . . ?
B1 N2 C33 C34 109.53(17) . . . . ?
B1 N1 C2 C1 -34.1(2) . . . . ?
B1 N1 C2 C3 148.62(15) . . . . ?
B1 N1 C21 C22 112.53(15) . . . . ?
B1 N1 C21 C26 -66.82(17) . . . . ?
B1 N1 C21 Li1 23.44(15) . . . . ?
C71 C72 C66 C65 113.80(16) . . . . ?
C71 C72 C66 C67 -64.79(19) . . . . ?
C71 C72 C66 Li2 -170.64(13) . . . . ?
C73 C72 C66 C65 -123.51(16) . . . . ?
C73 C72 C66 C67 57.90(19) . . . . ?
C73 C72 C66 Li2 -47.95(17) . . . . ?
C99 C98 C97 C96 0.7(4) . . . . ?
C83 C78 C79 C80 179.46(19) . . . . ?
C39 C34 C35 C36 -179.0(2) . . . . ?
C95 C96 C97 C98 -0.5(4) . . . . ?
C98 C99 C100 C95 0.1(3) . . . . ?
C100 C99 C98 C97 -0.5(4) . . . . ?
C100 C95 C96 C97 0.2(4) . . . . ?
C89 C90 C91 C92 0.0 . . . . ?
C90 C89 C94 C93 0.0 . . . . ?
C90 C91 C92 C93 0.0 . . . . ?
C91 C92 C93 C94 0.0 . . . . ?
C92 C93 C94 C89 0.0 . . . . ?
C94 C89 C90 C91 0.0 . . . . ?
C96 C95 C100 C99 0.0(3) . . . . ?
Li2 O2 B2 N4 -174.39(15) . . . . ?
Li2 O2 B2 N3 3.8(2) . . . . ?
Li2 O2 Li1 O1 -2.47(14) . . . . ?
Li2 O2 Li1 C21 -81.0(3) . . . . ?
Li2 O2 Li1 C22 -109.94(17) . . . . ?
Li2 O1 B1 N2 67.9(2) . . . . ?
Li2 O1 B1 N1 -112.94(19) . . . . ?
Li2 O1 Li1 O2 2.53(14) . . . . ?
Li2 O1 Li1 C21 148.68(12) . . . . ?
Li2 O1 Li1 C22 128.07(14) . . . . ?
Li2 O1 Li1 C26 179.19(13) . . . . ?
Li2 C65 C66 C72 107.76(15) . . . . ?
Li2 C65 C66 C67 -73.63(15) . . . . ?
Li2 C65 C70 C69 75.49(16) . . . . ?
Li2 C65 C70 C75 -106.22(16) . . . . ?
Li2 C66 C67 C68 -60.88(17) . . . . ?
Li2 C70 C69 C68 64.46(18) . . . . ?
Li2 C70 C75 C76 38.82(19) . . . . ?
Li2 C70 C75 C74 162.96(14) . . . . ?
Li1 O2 B2 N4 63.4(3) . . . . ?
Li1 O2 B2 N3 -118.4(2) . . . . ?
Li1 O2 Li2 O1 2.53(14) . . . . ?
Li1 O2 Li2 C65 152.76(12) . . . . ?
Li1 O2 Li2 C66 131.37(13) . . . . ?
Li1 O2 Li2 C70 -176.25(13) . . . . ?
Li1 O1 B1 N2 -177.97(15) . . . . ?
Li1 O1 B1 N1 1.2(2) . . . . ?
Li1 O1 Li2 O2 -2.46(14) . . . . ?
Li1 O1 Li2 C65 -80.2(3) . . . . ?
Li1 O1 Li2 C66 -109.68(18) . . . . ?
Li1 C21 C22 C28 106.75(15) . . . . ?
Li1 C21 C22 C23 -76.26(15) . . . . ?
Li1 C21 C26 C25 76.34(16) . . . . ?
Li1 C21 C26 C31 -105.32(16) . . . . ?
Li1 C22 C28 C27 -168.47(13) . . . . ?
Li1 C22 C28 C29 -45.69(18) . . . . ?
Li1 C22 C23 C24 -64.01(17) . . . . ?
Li1 C26 C25 C24 61.57(18) . . . . ?
Li1 C26 C31 C32 43.90(19) . . . . ?
Li1 C26 C31 C30 167.72(15) . . . . ?
C111 C112 C107 C108 0.0 . . . . ?
C112 C111 C110 C109 0.0 . . . . ?
C112 C107 C108 C109 0.0 . . . . ?
C107 C108 C109 C110 0.0 . . . . ?
C108 C109 C110 C111 0.0 . . . . ?
C110 C111 C112 C107 0.0 . . . . ?
C101 C102 C103 C104 0.0 . . . . ?
C102 C101 C106 C105 0.0 . . . . ?
C102 C103 C104 C105 0.0 . . . . ?
C103 C104 C105 C106 0.0 . . . . ?
C104 C105 C106 C101 0.0 . . . . ?
C106 C101 C102 C103 0.0 . . . . ?

loop_
_twin_individual_id
_twin_individual_mass_fraction_refined
1 0.5916(6)
2 0.4084(6)
